data_7160873
loop_
_publ_author_name
'Barv&#xed;k, Ivan'
'C&#xed;sa&#x159;ov&#xe1;, Ivana'
'Dian, Juraj'
'Holovko-Kamoshenkova, Oksana'
'&#x160;t&#xed;cha, Martin'
'To&#x161;ner, Zden&#x11b;k'
'Jind&#x159;ich, Jind&#x159;ich'
'Hrdina, Radim'

_publ_section_title
;
 C-H amination reactions inside &#x3b1;-cyclodextrin supramolecular
 capsule.
;
_journal_issue 47
_journal_name_full 'Organic &amp; biomolecular chemistry'
_journal_page_first 10684
_journal_page_last 10688
_journal_paper_doi 10.1039/d5ob01545f
_journal_volume 23
_journal_year 2025
_chemical_absolute_configuration syn
_chemical_compound_source 'synthesized by the authors'
_chemical_formula_moiety '4(C36 H54 O30),2(C11 H15 N3 O2),27(O)'
_chemical_formula_sum 'C83 H123 N3 O75.5'
_chemical_formula_weight 2370.84
_space_group_crystal_system monoclinic
_space_group_IT_number 4
_space_group_name_Hall 'P 2yb'
_space_group_name_H-M_alt 'P 1 21 1'
_atom_sites_solution_hydrogens mixed
_atom_sites_solution_primary direct
_atom_sites_solution_secondary difmap
_audit_creation_method SHELXL-2019/3
_audit_update_record
;
2024-12-18 deposited with the CCDC.	2025-11-13 downloaded from the CCDC.
;
_cell_angle_alpha 90
_cell_angle_beta 91.205(2)
_cell_angle_gamma 90
_cell_formula_units_Z 2
_cell_length_a 16.1358(6)
_cell_length_b 14.0944(6)
_cell_length_c 24.2566(10)
_cell_measurement_reflns_used 9157
_cell_measurement_temperature 150(2)
_cell_measurement_theta_max 72.0733
_cell_measurement_theta_min 3.3221
_cell_volume 5515.3(4)
_computing_cell_refinement 'SAINT V8.40B (Bruker AXS LLC, 2019)'
_computing_data_collection 'Bruker Instrument Service vV6.2.16'
_computing_data_reduction 'SAINT V8.40B (Bruker AXS LLC, 2019)'
_computing_structure_refinement 'SHELXL-2019/2 (Sheldrick, 2019)'
_computing_structure_solution 'SHELXT 2018/2 (Sheldrick, 2018)'
_diffrn_ambient_temperature 150(2)
_diffrn_measured_fraction_theta_full 0.998
_diffrn_measured_fraction_theta_max 0.997
_diffrn_measurement_device_type 'Bruker D8 VENTURE Kappa Duo PHOTONIII CMOS'
_diffrn_measurement_method '\f and \w scans'
_diffrn_radiation_monochromator 'Helios Cu  multilayer optic'
_diffrn_radiation_type CuK\a
_diffrn_radiation_wavelength 1.54178
_diffrn_reflns_av_R_equivalents 0.0443
_diffrn_reflns_av_unetI/netI 0.0422
_diffrn_reflns_Laue_measured_fraction_full 0.998
_diffrn_reflns_Laue_measured_fraction_max 0.997
_diffrn_reflns_limit_h_max 19
_diffrn_reflns_limit_h_min -19
_diffrn_reflns_limit_k_max 17
_diffrn_reflns_limit_k_min -17
_diffrn_reflns_limit_l_max 29
_diffrn_reflns_limit_l_min -29
_diffrn_reflns_number 81270
_diffrn_reflns_point_group_measured_fraction_full 0.995
_diffrn_reflns_point_group_measured_fraction_max 0.990
_diffrn_reflns_theta_full 67.679
_diffrn_reflns_theta_max 72.266
_diffrn_reflns_theta_min 3.258
_diffrn_source 'I\mS  micro-focus sealed tube'
_exptl_absorpt_coefficient_mu 1.125
_exptl_absorpt_correction_T_max 0.797
_exptl_absorpt_correction_T_min 0.733
_exptl_absorpt_correction_type multi-scan
_exptl_absorpt_process_details
;Krause, L., Herbst-Irmer, R., Sheldrick, G. M., Stalke, D. (2015).
"Comparison of silver and molybdenum microfocus X-ray sources for single-crystal
 structure determination"
J. Appl. Cryst. 48, 3-10.
doi:10.1107/S1600576714022985
;
_exptl_crystal_colour colourless
_exptl_crystal_density_diffrn 1.428
_exptl_crystal_description prism
_exptl_crystal_F_000 2492
_exptl_crystal_size_max 0.295
_exptl_crystal_size_mid 0.234
_exptl_crystal_size_min 0.211
_refine_diff_density_max 1.241
_refine_diff_density_min -0.445
_refine_diff_density_rms 0.085
_refine_ls_abs_structure_details
;
 Flack x determined using 9474 quotients [(I+)-(I-)]/[(I+)+(I-)]
 (Parsons, Flack and Wagner, Acta Cryst. B69 (2013) 249-259).
;
_refine_ls_abs_structure_Flack 0.00(4)
_refine_ls_extinction_method none
_refine_ls_goodness_of_fit_ref 1.050
_refine_ls_hydrogen_treatment mixed
_refine_ls_matrix_type full
_refine_ls_number_parameters 1487
_refine_ls_number_reflns 21607
_refine_ls_number_restraints 55
_refine_ls_restrained_S_all 1.056
_refine_ls_R_factor_all 0.0659
_refine_ls_R_factor_gt 0.0648
_refine_ls_shift/su_max 0.000
_refine_ls_shift/su_mean 0.000
_refine_ls_structure_factor_coef Fsqd
_refine_ls_weighting_details 'w=1/[\s^2^(Fo^2^)+(0.1280P)^2^+3.2355P] where P=(Fo^2^+2Fc^2^)/3'
_refine_ls_weighting_scheme calc
_refine_ls_wR_factor_gt 0.1828
_refine_ls_wR_factor_ref 0.1843
_reflns_Friedel_coverage 0.906
_reflns_Friedel_fraction_full 0.992
_reflns_Friedel_fraction_max 0.983
_reflns_number_gt 20991
_reflns_number_total 21607
_reflns_threshold_expression 'I > 2\s(I)'
_cod_data_source_file d5ob01545f2.cif
_cod_data_source_block cu_rhf_19_hrdina
_cod_depositor_comments 'Adding full bibliography for 7160873.cif.'
_cod_original_sg_symbol_H-M 'P 21'
_cod_original_formula_sum 'C83 H123 N3 O75.50'
_cod_database_code 7160873
_shelx_shelxl_version_number 2019/3
_shelx_space_group_comment
;
The symmetry employed for this shelxl refinement is uniquely defined
by the following loop, which should always be used as a source of
symmetry information in preference to the above space-group names.
They are only intended as comments.
;
_shelx_estimated_absorpt_t_min 0.733
_shelx_estimated_absorpt_t_max 0.797

loop_
_space_group_symop_operation_xyz
'x, y, z'
'-x, y+1/2, -z'

loop_
_atom_site_label
_atom_site_type_symbol
_atom_site_fract_x
_atom_site_fract_y
_atom_site_fract_z
_atom_site_U_iso_or_equiv
_atom_site_adp_type
_atom_site_occupancy
_atom_site_site_symmetry_order
_atom_site_calc_flag
_atom_site_refinement_flags_posn
_atom_site_refinement_flags_adp
_atom_site_refinement_flags_occupancy
_atom_site_disorder_assembly
_atom_site_disorder_group
O4D O 0.6347(2) 0.8213(3) 0.43271(13) 0.0326(7) Uani 1 1 d . . . . .
C4D C 0.6589(3) 0.7302(4) 0.4534(2) 0.0340(10) Uani 1 1 d . . . . .
H4D H 0.665972 0.732332 0.494472 0.041 Uiso 1 1 calc R U . . .
O5D O 0.7567(2) 0.6021(3) 0.43498(18) 0.0430(9) Uani 1 1 d . . . . .
C5D C 0.7410(3) 0.7014(4) 0.4265(2) 0.0392(11) Uani 1 1 d . . . . .
H5D H 0.736355 0.713968 0.385989 0.047 Uiso 1 1 calc R U . . .
C4I C 0.1868(3) 0.9093(4) 0.3945(2) 0.0355(10) Uani 1 1 d . . . . .
H4I H 0.170137 0.933355 0.431406 0.043 Uiso 1 1 calc R U . . .
C5I C 0.1143(3) 0.9196(5) 0.3527(3) 0.0495(14) Uani 1 1 d . . . . .
H5I H 0.129981 0.886814 0.317858 0.059 Uiso 1 1 d R U . A .
O6I O 0.0061(6) 0.9129(12) 0.4191(7) 0.126(6) Uani 0.67(2) 1 d . U P A 1
C6I C 0.0341(7) 0.8691(12) 0.3668(7) 0.062(3) Uani 0.67(2) 1 d . U P A 1
H6IA H -0.008190 0.877956 0.337095 0.074 Uiso 0.67(2) 1 calc R U P A 1
H6IB H 0.043919 0.800248 0.371901 0.074 Uiso 0.67(2) 1 calc R U P A 1
O62I O -0.0363(13) 0.898(2) 0.3441(10) 0.102(9) Uani 0.33(2) 1 d . U P A 2
C62I C 0.0330(14) 0.8993(16) 0.3869(9) 0.042(5) Uani 0.33(2) 1 d . U P A 2
H62I H 0.037088 0.837571 0.406139 0.051 Uiso 0.33(2) 1 calc R U P A 2
H63I H 0.023969 0.949945 0.414397 0.051 Uiso 0.33(2) 1 calc R U P A 2
C1J C 0.1990(3) 0.7641(4) 0.4487(2) 0.0373(10) Uani 1 1 d . . . . .
H1J H 0.185400 0.811645 0.477763 0.045 Uiso 1 1 calc R U . . .
O2J O 0.3452(3) 0.7843(3) 0.46987(17) 0.0444(9) Uani 1 1 d . . . . .
H2JO H 0.339477 0.846153 0.451425 0.053 Uiso 1 1 d R U . . .
O3J O 0.3767(2) 0.5969(2) 0.43612(14) 0.0344(7) Uani 1 1 d . . . . .
H3JO H 0.383710 0.546372 0.417840 0.041 Uiso 1 1 d R U . . .
O4J O 0.25023(19) 0.5121(2) 0.37123(12) 0.0287(6) Uani 1 1 d . . . . .
O5J O 0.1344(2) 0.6955(3) 0.44511(17) 0.0421(8) Uani 1 1 d . . . . .
C2J C 0.2809(3) 0.7163(4) 0.4640(2) 0.0355(10) Uani 1 1 d . . . . .
H2J H 0.274530 0.683324 0.500199 0.043 Uiso 1 1 calc R U . . .
O6D O 0.8211(4) 0.7392(5) 0.5081(3) 0.093(2) Uani 1 1 d . . . . .
C6D C 0.8159(4) 0.7548(5) 0.4499(3) 0.0550(16) Uani 1 1 d . . . . .
H61D H 0.866992 0.731863 0.432418 0.066 Uiso 1 1 calc R U . . .
H62D H 0.810033 0.823452 0.442185 0.066 Uiso 1 1 calc R U . . .
O3D O 0.5190(2) 0.6918(3) 0.46844(15) 0.0398(8) Uani 1 1 d . . . . .
H3DO H 0.471758 0.663782 0.459053 0.048 Uiso 1 1 d R U . . .
O2D O 0.5477(2) 0.5024(3) 0.42541(14) 0.0366(7) Uani 1 1 d . . . . .
H2DO H 0.493026 0.477144 0.427812 0.044 Uiso 1 1 d R U . . .
O2E O 0.4948(2) 0.9015(3) 0.48056(13) 0.0359(7) Uani 1 1 d . . . . .
H2EO H 0.495238 0.834849 0.473077 0.043 Uiso 1 1 d R U . . .
O3E O 0.4747(2) 1.0410(3) 0.39531(16) 0.0360(7) Uani 1 1 d . . . . .
H3EO H 0.479668 1.069842 0.363727 0.043 Uiso 1 1 d R U . . .
O4E O 0.6097(2) 1.0593(2) 0.32482(13) 0.0278(6) Uani 1 1 d . . . . .
C2E C 0.5618(3) 0.9578(4) 0.46083(18) 0.0313(9) Uani 1 1 d . . . . .
H2E H 0.566547 1.016186 0.484079 0.038 Uiso 1 1 calc R U . . .
C3G C 0.2953(2) 0.8233(3) 0.05181(18) 0.0246(8) Uani 1 1 d . . . . .
H3G H 0.313522 0.797528 0.088518 0.029 Uiso 1 1 calc R U . . .
C4G C 0.2091(3) 0.8654(3) 0.05698(18) 0.0271(8) Uani 1 1 d . . . . .
H4G H 0.193648 0.902845 0.023294 0.033 Uiso 1 1 calc R U . . .
C5G C 0.1458(3) 0.7870(4) 0.0667(2) 0.0321(9) Uani 1 1 d . . . . .
H5G H 0.157669 0.757739 0.103564 0.039 Uiso 1 1 calc R U . . .
C6G C 0.0569(3) 0.8211(4) 0.0650(3) 0.0417(12) Uani 1 1 d . . . . .
H61G H 0.052250 0.879292 0.087573 0.050 Uiso 1 1 calc R U . . .
H62G H 0.040644 0.837274 0.026549 0.050 Uiso 1 1 calc R U . . .
C3E C 0.5488(3) 0.9876(3) 0.40117(18) 0.0278(8) Uani 1 1 d . . . . .
H3E H 0.543677 0.929359 0.377842 0.033 Uiso 1 1 calc R U . . .
C4E C 0.6234(3) 1.0443(3) 0.38256(18) 0.0289(9) Uani 1 1 d . . . . .
H4E H 0.626250 1.106476 0.402389 0.035 Uiso 1 1 calc R U . . .
O5E O 0.7096(2) 0.9601(3) 0.44945(14) 0.0375(8) Uani 1 1 d . . . . .
C5E C 0.7033(3) 0.9879(4) 0.39277(19) 0.0339(10) Uani 1 1 d . . . . .
H5E H 0.700465 0.929068 0.369752 0.041 Uiso 1 1 calc R U . . .
C3L C 0.3353(2) 0.5041(3) 0.10978(17) 0.0259(8) Uani 1 1 d . . . . .
H3L H 0.341331 0.540359 0.145062 0.031 Uiso 1 1 calc R U . . .
C4L C 0.2522(2) 0.5293(3) 0.08249(17) 0.0233(8) Uani 1 1 d . . . . .
H4L H 0.246819 0.497932 0.045621 0.028 Uiso 1 1 calc R U . . .
C5L C 0.1825(2) 0.4977(3) 0.11922(17) 0.0245(8) Uani 1 1 d . . . . .
H5L H 0.184201 0.535040 0.154280 0.029 Uiso 1 1 calc R U . . .
C6L C 0.0974(3) 0.5081(3) 0.09124(19) 0.0296(9) Uani 1 1 d . . . . .
H61L H 0.087124 0.575766 0.082478 0.036 Uiso 1 1 calc R U . . .
H62L H 0.096219 0.472071 0.056207 0.036 Uiso 1 1 calc R U . . .
O6E O 0.8038(5) 1.1033(7) 0.4187(4) 0.060(2) Uani 0.673(14) 1 d . U P B 1
O62E O 0.7823(11) 1.1432(14) 0.4021(9) 0.060(2) Uani 0.327(14) 1 d . U P B 2
C6E C 0.7831(3) 1.0392(5) 0.3801(3) 0.0504(14) Uani 1 1 d . . . . .
H61E H 0.829291 0.992904 0.380674 0.060 Uiso 1 1 d R U . B .
H62E H 0.778692 1.066070 0.342437 0.060 Uiso 1 1 d R U . . .
C1F C 0.6177(3) 1.1523(3) 0.30356(19) 0.0292(9) Uani 1 1 d . . . . .
H1F H 0.617297 1.198644 0.334791 0.035 Uiso 1 1 calc R U . . .
C3H C 0.2630(3) 1.0602(3) 0.18715(19) 0.0278(9) Uani 1 1 d . . . . .
H3H H 0.287558 0.995315 0.190600 0.033 Uiso 1 1 calc R U . . .
C4H C 0.1813(3) 1.0619(3) 0.21673(19) 0.0282(9) Uani 1 1 d . . . . .
H4H H 0.162654 1.128988 0.221517 0.034 Uiso 1 1 calc R U . . .
C3I C 0.2630(3) 0.9627(4) 0.37510(19) 0.0313(9) Uani 1 1 d . . . . .
H3I H 0.285224 0.929580 0.342073 0.038 Uiso 1 1 calc R U . . .
C5H C 0.1142(3) 1.0057(4) 0.1849(2) 0.0350(10) Uani 1 1 d . . . . .
H5H H 0.126652 0.936297 0.187663 0.042 Uiso 1 1 calc R U . . .
C6H C 0.0276(3) 1.0247(6) 0.2065(3) 0.0539(16) Uani 1 1 d . . . . .
H61H H 0.025481 1.004017 0.245439 0.065 Uiso 1 1 calc R U . . .
H62H H 0.016864 1.093874 0.205451 0.065 Uiso 1 1 calc R U . . .
O2F O 0.4700(2) 1.1597(3) 0.29633(15) 0.0349(7) Uani 1 1 d . . . . .
H2FO H 0.444235 1.210421 0.291039 0.042 Uiso 1 1 d R U . . .
O3F O 0.4798(2) 1.1261(3) 0.17899(14) 0.0372(8) Uani 1 1 d . . . . .
H3FO H 0.498946 1.129498 0.147130 0.056 Uiso 1 1 calc R U . . .
C2F C 0.5442(3) 1.1717(3) 0.26556(19) 0.0282(9) Uani 1 1 d . . . . .
H2F H 0.547149 1.238341 0.251540 0.034 Uiso 1 1 calc R U . . .
C3F C 0.5447(3) 1.1032(3) 0.21733(18) 0.0288(9) Uani 1 1 d . . . . .
H3F H 0.535538 1.037271 0.231214 0.035 Uiso 1 1 d R U . . .
C4F C 0.6286(3) 1.1072(3) 0.18889(18) 0.0253(8) Uani 1 1 d . . . . .
H4F H 0.634051 1.167901 0.167924 0.030 Uiso 1 1 calc R U . . .
O5F O 0.69308(19) 1.1620(2) 0.27502(14) 0.0290(6) Uani 1 1 d . . . . .
O6F O 0.7938(3) 1.2090(3) 0.1899(2) 0.0526(10) Uani 1 1 d . . . . .
C5F C 0.7005(3) 1.0959(3) 0.23025(19) 0.0287(9) Uani 1 1 d . . . . .
H5F H 0.699512 1.029962 0.245469 0.034 Uiso 1 1 calc R U . . .
C6F C 0.7849(3) 1.1138(4) 0.2055(2) 0.0353(10) Uani 1 1 d . . . . .
H61F H 0.828936 1.097142 0.232917 0.042 Uiso 1 1 calc R U . . .
H62F H 0.791631 1.072531 0.172887 0.042 Uiso 1 1 calc R U . . .
C4J C 0.2301(3) 0.5715(4) 0.41651(19) 0.0306(9) Uani 1 1 d . . . . .
H4J H 0.226784 0.533368 0.451149 0.037 Uiso 1 1 calc R U . . .
C5J C 0.1479(3) 0.6226(4) 0.4047(3) 0.0414(12) Uani 1 1 d . . . . .
H5J H 0.146485 0.649698 0.366599 0.050 Uiso 1 1 calc R U . C 1
O6J O 0.0626(7) 0.5149(8) 0.4509(6) 0.093(4) Uani 0.634(17) 1 d . . P D 1
C6J C 0.0745(8) 0.5518(10) 0.4126(7) 0.052(3) Uani 0.634(17) 1 d . U P D 1
H61J H 0.023247 0.587168 0.402947 0.063 Uiso 0.634(17) 1 calc R U P D 1
H62J H 0.080438 0.502170 0.384053 0.063 Uiso 0.634(17) 1 calc R U P D 1
O62J O -0.0015(8) 0.5903(11) 0.3970(7) 0.068(5) Uani 0.366(17) 1 d . . P D 2
C62J C 0.0690(15) 0.5702(19) 0.3916(12) 0.052(3) Uani 0.366(17) 1 d . U P D 2
H63J H 0.072984 0.554268 0.352012 0.063 Uiso 0.366(17) 1 calc R U P D 2
H64J H 0.075331 0.509276 0.411515 0.063 Uiso 0.366(17) 1 calc R U P D 2
C1K C 0.2404(3) 0.4124(3) 0.37497(18) 0.0286(9) Uani 1 1 d . . . . .
H1K H 0.229617 0.394067 0.413995 0.034 Uiso 1 1 calc R U . . .
O2K O 0.3868(2) 0.4022(2) 0.39153(13) 0.0309(7) Uani 1 1 d . . . . .
H2KO H 0.417844 0.352379 0.403774 0.037 Uiso 1 1 d R U . . .
O3K O 0.40686(18) 0.3470(2) 0.27558(13) 0.0291(6) Uani 1 1 d . . . . .
H3KO H 0.438265 0.375759 0.291466 0.08(3) Uiso 1 1 d R . . . .
O4K O 0.27702(18) 0.4224(2) 0.20911(11) 0.0228(6) Uani 1 1 d . . . . .
O5K O 0.17461(18) 0.3811(2) 0.34043(12) 0.0293(6) Uani 1 1 d . . . . .
O6K O 0.0960(2) 0.2857(3) 0.24508(15) 0.0359(7) Uani 1 1 d . . . . .
C1L C 0.2659(2) 0.3732(3) 0.15886(16) 0.0242(8) Uani 1 1 d . . . . .
H1L H 0.266446 0.303329 0.166171 0.029 Uiso 1 1 calc R U . . .
O2L O 0.41551(19) 0.3720(3) 0.14824(13) 0.0338(7) Uani 1 1 d . . . . .
H2LO H 0.413098 0.380776 0.183046 0.041 Uiso 1 1 d R U . . .
O3L O 0.40213(18) 0.5283(3) 0.07520(12) 0.0288(6) Uani 1 1 d . . . . .
H3LO H 0.393799 0.582826 0.056650 0.035 Uiso 1 1 d R U . . .
O4L O 0.25194(18) 0.6302(2) 0.07615(12) 0.0251(6) Uani 1 1 d . . . . .
O5L O 0.19082(17) 0.3980(2) 0.13147(12) 0.0243(6) Uani 1 1 d . . . . .
O6L O 0.0339(2) 0.4740(3) 0.12593(17) 0.0416(8) Uani 1 1 d . . . . .
C2L C 0.3395(2) 0.3989(3) 0.12268(17) 0.0262(8) Uani 1 1 d . . . . .
H2L H 0.333445 0.363212 0.087192 0.031 Uiso 1 1 calc R U . . .
C2K C 0.3213(3) 0.3681(3) 0.35668(17) 0.0266(8) Uani 1 1 d . . . . .
H2K H 0.317754 0.297469 0.359776 0.032 Uiso 1 1 calc R U . . .
C3K C 0.3368(2) 0.3955(3) 0.29721(16) 0.0229(8) Uani 1 1 d . . . . .
H3K H 0.347584 0.465262 0.295711 0.028 Uiso 1 1 calc R U . . .
C4K C 0.2620(3) 0.3733(3) 0.25993(16) 0.0241(8) Uani 1 1 d . . . . .
H4K H 0.256904 0.303435 0.253509 0.029 Uiso 1 1 calc R U . . .
C5K C 0.1824(2) 0.4132(3) 0.28448(17) 0.0246(8) Uani 1 1 d . . . . .
H5K H 0.186583 0.483973 0.284822 0.030 Uiso 1 1 calc R U . . .
C6K C 0.1034(3) 0.3860(3) 0.25381(19) 0.0295(9) Uani 1 1 d . . . . .
H61K H 0.055358 0.408229 0.274998 0.035 Uiso 1 1 calc R U . . .
H62K H 0.101692 0.418551 0.217649 0.035 Uiso 1 1 calc R U . . .
C1B C 0.6901(3) 0.6817(3) 0.03992(17) 0.0247(8) Uani 1 1 d . . . . .
H1B H 0.696482 0.707377 0.001807 0.030 Uiso 1 1 calc R U . . .
O2B O 0.54745(19) 0.6379(2) 0.01874(13) 0.0290(6) Uani 1 1 d . . . . .
H2BO H 0.494407 0.658124 0.023525 0.31(15) Uiso 1 1 d R . . . .
O3B O 0.56367(18) 0.4831(2) 0.09915(14) 0.0287(6) Uani 1 1 d . . . . .
H3BO H 0.509134 0.492542 0.095017 0.034 Uiso 1 1 d R U . . .
O4B O 0.68613(18) 0.5202(2) 0.17947(13) 0.0266(6) Uani 1 1 d . . . . .
O5B O 0.76651(17) 0.6454(2) 0.05975(12) 0.0260(6) Uani 1 1 d . . . . .
O6B O 0.8763(2) 0.5084(3) 0.09350(18) 0.0443(9) Uani 1 1 d . . . . .
C2B C 0.6256(2) 0.6025(3) 0.03939(18) 0.0245(8) Uani 1 1 d . . . . .
H2B H 0.644635 0.550169 0.014884 0.029 Uiso 1 1 calc R U . . .
C3B C 0.6161(2) 0.5642(3) 0.09743(17) 0.0227(8) Uani 1 1 d . . . . .
H3B H 0.592039 0.615156 0.120938 0.027 Uiso 1 1 calc R U . . .
C4B C 0.6997(2) 0.5348(3) 0.12222(17) 0.0226(8) Uani 1 1 d . . . . .
H4B H 0.719106 0.474727 0.104769 0.027 Uiso 1 1 calc R U . . .
C5B C 0.7645(2) 0.6129(3) 0.11565(18) 0.0255(8) Uani 1 1 d . . . . .
H5B H 0.750095 0.667446 0.140014 0.031 Uiso 1 1 calc R U . . .
C6B C 0.8515(3) 0.5805(4) 0.1299(2) 0.0370(11) Uani 1 1 d . . . . .
H61B H 0.890077 0.634892 0.127581 0.044 Uiso 1 1 calc R U . . .
H62B H 0.853718 0.556275 0.168251 0.044 Uiso 1 1 calc R U . . .
C1D C 0.6931(3) 0.5410(4) 0.4151(2) 0.0366(10) Uani 1 1 d . . . . .
H1D H 0.709880 0.473426 0.421143 0.044 Uiso 1 1 calc R U . . .
C1G C 0.2298(3) 0.6694(3) 0.02455(17) 0.0258(8) Uani 1 1 d . . . . .
H1G H 0.228749 0.618042 -0.003895 0.031 Uiso 1 1 calc R U . . .
C1I C 0.1700(3) 1.0653(4) 0.3177(2) 0.0339(10) Uani 1 1 d . . . . .
H1I H 0.155063 1.132426 0.308663 0.041 Uiso 1 1 calc R U . . .
O2I O 0.3106(2) 1.1133(3) 0.33794(17) 0.0419(8) Uani 1 1 d . . . . .
H2IO H 0.312560 1.107889 0.300482 0.050 Uiso 1 1 d R U . . .
O3I O 0.3235(2) 0.9584(3) 0.41847(15) 0.0376(7) Uani 1 1 d . . . . .
H3IO H 0.368236 0.981685 0.407639 0.045 Uiso 1 1 calc R U . . .
O4I O 0.2087(2) 0.8111(3) 0.39824(14) 0.0339(7) Uani 1 1 d . . . . .
O5I O 0.1001(2) 1.0187(3) 0.34018(18) 0.0473(10) Uani 1 1 d . . . . .
C2I C 0.2417(3) 1.0644(4) 0.3594(2) 0.0347(10) Uani 1 1 d . . . . .
H2I H 0.223766 1.098369 0.393285 0.042 Uiso 1 1 calc R U . . .
O2C O 0.5773(2) 0.3731(2) 0.20349(14) 0.0327(7) Uani 1 1 d . . . . .
H2CO H 0.568499 0.406896 0.177047 0.039 Uiso 1 1 d R U . . .
O3C O 0.5607(2) 0.4174(3) 0.31675(14) 0.0335(7) Uani 1 1 d . . . . .
H3CO H 0.558333 0.446604 0.348690 0.040 Uiso 1 1 d R U . . .
O4C O 0.6768(2) 0.5567(3) 0.35845(14) 0.0335(7) Uani 1 1 d . . . . .
O5C O 0.78584(19) 0.4576(3) 0.23999(14) 0.0353(7) Uani 1 1 d . . . . .
O6C O 0.8844(3) 0.4580(7) 0.3352(3) 0.093(2) Uani 1 1 d . . . . .
C2C C 0.6463(3) 0.3950(3) 0.23839(19) 0.0281(8) Uani 1 1 d . . . . .
H2C H 0.666686 0.334356 0.255211 0.034 Uiso 1 1 calc R U . . .
O2G O 0.37389(18) 0.6974(2) 0.00968(13) 0.0271(6) Uani 1 1 d . . . . .
H2GO H 0.400072 0.713277 -0.023688 0.033 Uiso 1 1 d R U . . .
O3G O 0.35099(19) 0.8962(2) 0.03656(15) 0.0333(7) Uani 1 1 d . . . . .
H3GO H 0.400154 0.876933 0.044411 0.040 Uiso 1 1 d R U . . .
O4G O 0.21378(19) 0.9256(2) 0.10437(13) 0.0279(6) Uani 1 1 d . . . . .
O5G O 0.15125(19) 0.7145(2) 0.02514(13) 0.0297(6) Uani 1 1 d . . . . .
O6G O 0.0018(2) 0.7504(4) 0.0854(2) 0.0559(11) Uani 1 1 d . . . . .
C1H C 0.1860(3) 1.0205(3) 0.10017(19) 0.0277(8) Uani 1 1 d . . . . .
H1H H 0.178007 1.037828 0.060439 0.033 Uiso 1 1 calc R U . . .
C3J C 0.3010(3) 0.6428(3) 0.42088(18) 0.0295(9) Uani 1 1 d . . . . .
H3J H 0.307505 0.674883 0.384465 0.035 Uiso 1 1 calc R U . . .
O2H O 0.3271(2) 1.0760(3) 0.09791(15) 0.0427(9) Uani 1 1 d . . . . .
H2HO H 0.345955 1.027044 0.082042 0.051 Uiso 1 1 d R U . . .
O3H O 0.3167(2) 1.1264(3) 0.21473(14) 0.0338(7) Uani 1 1 d . . . . .
H3HO H 0.364993 1.126767 0.208326 0.041 Uiso 1 1 d R U . . .
O4H O 0.1965(2) 1.0193(2) 0.26990(13) 0.0306(6) Uani 1 1 d . . . . .
O5H O 0.11034(19) 1.0331(3) 0.12810(14) 0.0332(7) Uani 1 1 d . . . . .
O6H O -0.0336(3) 0.9791(5) 0.1768(2) 0.0691(14) Uani 1 1 d . . . . .
C2H C 0.2522(3) 1.0841(3) 0.12651(19) 0.0298(9) Uani 1 1 d . . . . .
H2H H 0.232753 1.151344 0.123497 0.036 Uiso 1 1 calc R U . . .
C2G C 0.2957(3) 0.7429(3) 0.00979(17) 0.0254(8) Uani 1 1 d . . . . .
H2G H 0.282935 0.769015 -0.027763 0.030 Uiso 1 1 calc R U . . .
C1C C 0.7168(3) 0.4370(3) 0.20541(18) 0.0270(8) Uani 1 1 d . . . . .
H1C H 0.733519 0.390525 0.176568 0.032 Uiso 1 1 calc R U . . .
C3C C 0.6237(2) 0.4614(3) 0.28509(19) 0.0279(8) Uani 1 1 d . . . . .
H3C H 0.600917 0.521420 0.268858 0.033 Uiso 1 1 calc R U . . .
C4C C 0.7002(3) 0.4854(4) 0.3201(2) 0.0321(9) Uani 1 1 d . . . . .
H4C H 0.720514 0.427608 0.340135 0.039 Uiso 1 1 calc R U . . .
C5C C 0.7685(3) 0.5244(5) 0.2832(2) 0.0414(12) Uani 1 1 d . . . . .
H5C H 0.748915 0.585237 0.266227 0.050 Uiso 1 1 calc R U . . .
C6C C 0.8508(4) 0.5418(8) 0.3133(3) 0.074(3) Uani 1 1 d . . . . .
H61C H 0.890473 0.569888 0.287320 0.089 Uiso 1 1 calc R U . . .
H62C H 0.842501 0.587872 0.343475 0.089 Uiso 1 1 calc R U . . .
C1E C 0.6431(3) 0.9025(4) 0.46616(17) 0.0319(9) Uani 1 1 d . . . . .
H1E H 0.652430 0.882833 0.505413 0.038 Uiso 1 1 calc R U . . .
C3D C 0.5889(3) 0.6640(4) 0.43715(19) 0.0339(10) Uani 1 1 d . . . . .
H3D H 0.575271 0.673497 0.397118 0.041 Uiso 1 1 calc R U . . .
O1A O 0.62821(18) 1.0277(2) 0.15189(12) 0.0254(6) Uani 1 1 d . . . . .
O2A O 0.50133(19) 1.0375(2) 0.07390(13) 0.0301(6) Uani 1 1 d . . . . .
H2AO H 0.484523 1.074262 0.047884 0.036 Uiso 1 1 d R U . . .
O3A O 0.5190(2) 0.8458(2) 0.03350(14) 0.0331(7) Uani 1 1 d . . . . .
H3AO H 0.528317 0.787021 0.035541 0.040 Uiso 1 1 d R U . . .
O4A O 0.65963(18) 0.7536(2) 0.07499(12) 0.0234(6) Uani 1 1 d . . . . .
O5A O 0.72527(19) 1.0027(2) 0.08388(13) 0.0281(6) Uani 1 1 d . . . . .
O6A O 0.8428(2) 0.8980(3) 0.03089(16) 0.0405(8) Uani 1 1 d . . . . .
C1A C 0.6478(3) 1.0422(3) 0.09614(18) 0.0259(8) Uani 1 1 d . . . . .
H1A H 0.649576 1.111943 0.088752 0.031 Uiso 1 1 calc R U . . .
C2A C 0.5786(3) 0.9979(3) 0.06030(17) 0.0251(8) Uani 1 1 d . . . . .
H2A H 0.589605 1.011838 0.020706 0.030 Uiso 1 1 calc R U . . .
C3A C 0.5786(2) 0.8913(3) 0.06852(16) 0.0232(8) Uani 1 1 d . . . . .
H3A H 0.564228 0.877823 0.107649 0.028 Uiso 1 1 calc R U . . .
C4A C 0.6643(2) 0.8507(3) 0.05832(17) 0.0230(8) Uani 1 1 d . . . . .
H4A H 0.678038 0.855427 0.018405 0.028 Uiso 1 1 calc R U . . .
C5A C 0.7296(3) 0.9020(3) 0.09403(18) 0.0256(8) Uani 1 1 d . . . . .
H5A H 0.717277 0.890265 0.133670 0.031 Uiso 1 1 calc R U . . .
C6A C 0.8179(3) 0.8719(3) 0.0840(2) 0.0315(9) Uani 1 1 d . . . . .
H61A H 0.855250 0.901906 0.111806 0.038 Uiso 1 1 calc R U . . .
H62A H 0.822627 0.802233 0.088193 0.038 Uiso 1 1 calc R U . . .
C2D C 0.6136(3) 0.5616(4) 0.44618(19) 0.0344(10) Uani 1 1 d . . . . .
H2D H 0.622908 0.549458 0.486449 0.041 Uiso 1 1 calc R U . . .
O1X O 0.6867(7) 0.7904(9) 0.3059(4) 0.068(3) Uani 0.5 1 d . . P E 1
N1X N 0.8666(15) 0.858(2) 0.2668(12) 0.142(11) Uani 0.5 1 d . . P E 1
N2X N 0.8098(8) 0.8395(10) 0.2498(6) 0.065(3) Uani 0.5 1 d . . P E 1
N3X N 0.7513(8) 0.8071(12) 0.2219(6) 0.069(3) Uani 0.5 1 d . . P E 1
C11X C 0.6845(7) 0.7878(8) 0.2559(4) 0.038(2) Uani 0.5 1 d . . P E 1
O2X O 0.6171(3) 0.7598(5) 0.2241(3) 0.061(2) Uani 0.5 1 d G . P E 1
C1X C 0.5474(3) 0.7269(4) 0.2544(2) 0.053(2) Uiso 0.5 1 d G . P E 1
H1X H 0.567652 0.688743 0.286681 0.064 Uiso 0.5 1 calc R U P E 1
C2X C 0.4907(3) 0.6652(3) 0.2180(2) 0.045(2) Uiso 0.5 1 d G . P E 1
H2X H 0.522592 0.609474 0.204191 0.054 Uiso 0.5 1 calc R U P E 1
C3X C 0.4179(4) 0.6304(3) 0.2524(3) 0.048(3) Uiso 0.5 1 d G . P E 1
H31X H 0.439101 0.592383 0.284002 0.058 Uiso 0.5 1 calc R U P E 1
H32X H 0.381075 0.589499 0.229505 0.058 Uiso 0.5 1 calc R U P E 1
C4X C 0.3691(3) 0.7161(4) 0.2735(2) 0.055(3) Uiso 0.5 1 d G . P E 1
H4X H 0.321622 0.693614 0.295847 0.066 Uiso 0.5 1 calc R U P E 1
C5X C 0.4268(4) 0.7776(5) 0.30939(18) 0.050(3) Uiso 0.5 1 d G . P E 1
H51X H 0.448071 0.740119 0.341144 0.060 Uiso 0.5 1 calc R U P E 1
H52X H 0.395652 0.832505 0.323828 0.060 Uiso 0.5 1 calc R U P E 1
C6X C 0.4995(3) 0.8129(4) 0.27511(19) 0.045(2) Uiso 0.5 1 d G . P E 1
H6X H 0.536935 0.853307 0.298626 0.054 Uiso 0.5 1 calc R U P E 1
C7X C 0.4662(4) 0.8713(3) 0.2259(3) 0.044(2) Uiso 0.5 1 d G . P E 1
H71X H 0.435278 0.927068 0.239321 0.053 Uiso 0.5 1 calc R U P E 1
H72X H 0.512995 0.894389 0.203764 0.053 Uiso 0.5 1 calc R U P E 1
C8X C 0.4089(3) 0.8091(4) 0.1900(2) 0.0474(19) Uiso 0.5 1 d G . P E 1
H8X H 0.387161 0.846926 0.157970 0.057 Uiso 0.5 1 calc R U P E 1
C9X C 0.4578(3) 0.7237(5) 0.16890(17) 0.0454(18) Uiso 0.5 1 d G . P E 1
H91X H 0.504604 0.745933 0.146580 0.054 Uiso 0.5 1 calc R U P E 1
H92X H 0.421345 0.683714 0.145144 0.054 Uiso 0.5 1 calc R U P E 1
C10X C 0.3363(3) 0.7746(5) 0.2244(3) 0.058(3) Uiso 0.5 1 d G . P E 1
H11X H 0.298500 0.735206 0.201303 0.069 Uiso 0.5 1 calc R U P E 1
H12X H 0.304590 0.829749 0.237965 0.069 Uiso 0.5 1 calc R U P E 1
O1Y O 0.1979(8) 0.6641(9) 0.2781(5) 0.071(3) Uani 0.5 1 d . . P F 2
N1Y N 0.0147(11) 0.6552(17) 0.2203(7) 0.098(5) Uani 0.5 1 d . U P F 2
N2Y N 0.0696(8) 0.6860(13) 0.2144(6) 0.074(4) Uani 0.5 1 d . . P F 2
N3Y N 0.1321(7) 0.7343(12) 0.2033(6) 0.071(4) Uani 0.5 1 d . . P F 2
C11Y C 0.1979(7) 0.7200(7) 0.2384(4) 0.037(2) Uani 0.5 1 d . . P F 2
O2Y O 0.2649(2) 0.7680(5) 0.2229(3) 0.061(3) Uani 0.5 1 d G . P F 2
C1Y C 0.3346(2) 0.7688(4) 0.2606(2) 0.049(3) Uiso 0.5 1 d G . P F 2
H1Y H 0.314145 0.768683 0.299267 0.059 Uiso 0.5 1 calc R U P F 2
C2Y C 0.3860(3) 0.6794(3) 0.2513(2) 0.044(2) Uiso 0.5 1 d G . P F 2
H2Y H 0.350720 0.621954 0.256752 0.052 Uiso 0.5 1 calc R U P F 2
C3Y C 0.4195(4) 0.6795(4) 0.1924(2) 0.048(3) Uiso 0.5 1 d G . P F 2
H31Y H 0.452755 0.621459 0.186408 0.058 Uiso 0.5 1 calc R U P F 2
H32Y H 0.372798 0.679801 0.165341 0.058 Uiso 0.5 1 calc R U P F 2
C4Y C 0.4736(3) 0.7676(4) 0.18438(18) 0.0454(18) Uiso 0.5 1 d G . P F 2
H4Y H 0.495463 0.767731 0.146118 0.054 Uiso 0.5 1 calc R U P F 2
C5Y C 0.4212(3) 0.8568(4) 0.1932(2) 0.0474(19) Uiso 0.5 1 d G . P F 2
H51Y H 0.374316 0.858025 0.166141 0.057 Uiso 0.5 1 calc R U P F 2
H52Y H 0.455411 0.914087 0.187357 0.057 Uiso 0.5 1 calc R U P F 2
C6Y C 0.3879(3) 0.8570(3) 0.2519(2) 0.042(2) Uiso 0.5 1 d G . P F 2
H6Y H 0.353744 0.915233 0.257661 0.051 Uiso 0.5 1 calc R U P F 2
C7Y C 0.4607(4) 0.8555(4) 0.2938(2) 0.045(2) Uiso 0.5 1 d G . P F 2
H71Y H 0.439320 0.855929 0.331749 0.054 Uiso 0.5 1 calc R U P F 2
H72Y H 0.495384 0.912755 0.289016 0.054 Uiso 0.5 1 calc R U P F 2
C8Y C 0.5130(3) 0.7660(5) 0.2849(2) 0.052(3) Uiso 0.5 1 d G . P F 2
H8Y H 0.560507 0.764980 0.312025 0.062 Uiso 0.5 1 calc R U P F 2
C9Y C 0.5462(2) 0.7658(5) 0.2261(3) 0.053(2) Uiso 0.5 1 d G . P F 2
H91Y H 0.581820 0.822070 0.220691 0.064 Uiso 0.5 1 calc R U P F 2
H92Y H 0.580118 0.708290 0.220362 0.064 Uiso 0.5 1 calc R U P F 2
C10Y C 0.4587(3) 0.6785(4) 0.2932(2) 0.052(3) Uiso 0.5 1 d G . P F 2
H11Y H 0.437201 0.678310 0.331126 0.062 Uiso 0.5 1 calc R U P F 2
H12Y H 0.492084 0.620266 0.288279 0.062 Uiso 0.5 1 calc R U P F 2
O1W O 0.1499(3) 0.2511(3) 0.04320(18) 0.0505(10) Uani 1 1 d . . . G 2
O2W O 0.0406(3) 0.2801(3) 0.13492(18) 0.0491(10) Uani 1 1 d . . . H 2
O3W O 0.4411(4) 0.7849(3) -0.0791(2) 0.0651(14) Uani 1 1 d . . . I 2
O4W O 0.8873(3) 0.2091(4) 0.0955(2) 0.0566(11) Uani 1 1 d . . . J 2
O5W O 0.6419(8) 1.3064(6) 0.4223(3) 0.134(4) Uani 1 1 d . . . K 2
O6W O 0.9434(2) 0.6180(3) 0.00987(16) 0.0422(8) Uani 1 1 d . . . L 2
O7W O 0.4752(4) 0.2448(3) 0.41986(19) 0.0659(15) Uani 1 1 d . . . M 2
O8W O 0.9475(3) 0.0404(3) 0.06178(18) 0.0500(10) Uani 1 1 d . . . N 2
O9W O 0.8584(4) 0.2813(6) 0.2917(4) 0.105(3) Uani 1 1 d . . . O 2
O10W O 0.4000(8) 0.2218(8) 0.0841(5) 0.074(3) Uani 0.5 1 d . . P P 2
O11W O 0.8814(6) 0.4187(15) 0.4452(5) 0.194(8) Uani 1 1 d . . . Q 2
O12W O 0.0070(5) 1.2083(8) 0.3280(5) 0.137(5) Uani 1 1 d . . . R 2
O13W O 0.7758(6) 0.2789(7) 0.3881(4) 0.057(2) Uiso 0.5 1 d . . P S 2
O14W O 0.0441(10) 0.3145(12) 0.4344(6) 0.091(4) Uiso 0.5 1 d . . P T 2
O15W O 0.9060(9) 0.5646(12) 0.5046(6) 0.090(4) Uiso 0.5 1 d . . P U 2
O16W O 0.9655(8) 0.0964(13) 0.4297(11) 0.153(10) Uani 0.5 1 d . . P V 2

loop_
_atom_site_aniso_label
_atom_site_aniso_U_11
_atom_site_aniso_U_22
_atom_site_aniso_U_33
_atom_site_aniso_U_23
_atom_site_aniso_U_13
_atom_site_aniso_U_12
O4D 0.0341(16) 0.0379(17) 0.0256(15) -0.0035(13) -0.0079(12) 0.0003(14)
C4D 0.029(2) 0.043(3) 0.029(2) 0.0017(19) -0.0056(17) -0.0012(19)
O5D 0.0291(17) 0.044(2) 0.055(2) -0.0080(17) -0.0145(15) -0.0001(15)
C5D 0.030(2) 0.038(3) 0.050(3) -0.005(2) -0.006(2) -0.003(2)
C4I 0.027(2) 0.038(2) 0.042(3) 0.004(2) 0.0074(18) 0.0021(19)
C5I 0.027(2) 0.061(4) 0.061(3) 0.023(3) -0.001(2) -0.002(2)
O6I 0.058(5) 0.176(11) 0.148(10) 0.082(9) 0.057(6) 0.033(6)
C6I 0.036(4) 0.068(6) 0.081(7) 0.017(6) -0.009(5) -0.011(5)
O62I 0.066(11) 0.135(16) 0.104(13) 0.003(11) -0.005(9) -0.014(10)
C62I 0.041(8) 0.041(8) 0.044(8) -0.013(6) -0.008(6) 0.005(6)
C1J 0.040(3) 0.036(2) 0.036(2) -0.004(2) 0.011(2) -0.005(2)
O2J 0.049(2) 0.0342(18) 0.049(2) 0.0027(16) -0.0118(17) -0.0056(16)
O3J 0.0347(17) 0.0317(16) 0.0363(17) 0.0017(13) -0.0085(13) -0.0033(13)
O4J 0.0285(15) 0.0341(16) 0.0238(14) -0.0013(12) 0.0023(11) -0.0021(13)
O5J 0.0355(18) 0.0368(18) 0.055(2) -0.0087(16) 0.0189(16) -0.0059(15)
C2J 0.045(3) 0.032(2) 0.029(2) 0.0001(18) -0.0008(19) -0.005(2)
O6D 0.085(4) 0.073(4) 0.118(5) -0.016(4) -0.054(4) 0.001(3)
C6D 0.029(3) 0.050(3) 0.086(5) -0.015(3) -0.009(3) -0.007(2)
O3D 0.0314(17) 0.051(2) 0.0366(17) -0.0123(16) 0.0018(13) -0.0057(15)
O2D 0.0371(17) 0.045(2) 0.0274(15) 0.0000(14) 0.0006(13) -0.0111(15)
O2E 0.0381(17) 0.0420(18) 0.0277(15) -0.0029(14) 0.0058(13) -0.0064(15)
O3E 0.0269(15) 0.0361(17) 0.0451(19) 0.0026(14) 0.0028(13) 0.0002(13)
O4E 0.0346(16) 0.0216(14) 0.0271(15) -0.0020(11) -0.0020(12) -0.0038(12)
C2E 0.034(2) 0.038(2) 0.0224(19) -0.0074(17) 0.0016(16) -0.0095(19)
C3G 0.0181(18) 0.027(2) 0.0286(19) -0.0021(16) 0.0007(14) -0.0011(15)
C4G 0.0218(18) 0.028(2) 0.031(2) -0.0047(17) -0.0035(15) 0.0024(16)
C5G 0.0189(19) 0.036(2) 0.041(2) -0.0060(19) -0.0016(17) -0.0002(17)
C6G 0.020(2) 0.044(3) 0.061(3) -0.014(2) -0.001(2) -0.0001(19)
C3E 0.026(2) 0.030(2) 0.028(2) -0.0036(17) 0.0000(15) -0.0032(17)
C4E 0.033(2) 0.030(2) 0.0238(19) -0.0063(16) 0.0011(16) -0.0057(17)
O5E 0.0320(16) 0.049(2) 0.0310(16) -0.0031(15) -0.0073(13) -0.0079(15)
C5E 0.032(2) 0.043(3) 0.027(2) -0.0069(19) -0.0008(17) -0.002(2)
C3L 0.0170(17) 0.039(2) 0.0219(18) 0.0002(16) 0.0005(14) -0.0065(16)
C4L 0.0191(17) 0.027(2) 0.0234(18) -0.0008(15) -0.0019(14) -0.0022(15)
C5L 0.0172(18) 0.029(2) 0.0268(19) 0.0012(16) -0.0006(14) -0.0021(15)
C6L 0.0191(18) 0.036(2) 0.034(2) 0.0069(18) -0.0011(16) -0.0049(16)
O6E 0.049(4) 0.052(5) 0.079(5) -0.006(4) 0.005(3) -0.009(3)
O62E 0.049(4) 0.052(5) 0.079(5) -0.006(4) 0.005(3) -0.009(3)
C6E 0.029(2) 0.070(4) 0.052(3) -0.004(3) 0.004(2) -0.008(3)
C1F 0.031(2) 0.0229(19) 0.034(2) -0.0057(17) 0.0098(17) -0.0036(16)
C3H 0.0221(19) 0.028(2) 0.033(2) -0.0048(17) 0.0016(16) 0.0051(16)
C4H 0.0205(19) 0.029(2) 0.035(2) -0.0012(17) 0.0013(16) 0.0049(16)
C3I 0.025(2) 0.038(2) 0.031(2) -0.0007(18) 0.0028(17) -0.0016(18)
C5H 0.025(2) 0.043(3) 0.037(2) -0.002(2) -0.0004(18) -0.0022(19)
C6H 0.029(3) 0.089(5) 0.043(3) -0.005(3) 0.001(2) -0.002(3)
O2F 0.0274(16) 0.0377(18) 0.0402(18) 0.0030(14) 0.0115(13) 0.0016(13)
O3F 0.0256(15) 0.054(2) 0.0318(16) 0.0013(15) -0.0001(12) 0.0076(14)
C2F 0.024(2) 0.0233(19) 0.038(2) 0.0045(17) 0.0102(17) -0.0014(15)
C3F 0.0221(19) 0.035(2) 0.029(2) 0.0041(17) 0.0037(16) 0.0007(16)
C4F 0.0240(19) 0.0237(19) 0.029(2) 0.0011(16) 0.0075(16) -0.0026(15)
O5F 0.0246(14) 0.0269(15) 0.0357(16) -0.0072(12) 0.0050(12) -0.0058(12)
O6F 0.043(2) 0.050(2) 0.064(3) -0.001(2) 0.0100(19) -0.0065(19)
C5F 0.027(2) 0.029(2) 0.031(2) -0.0039(17) 0.0030(16) 0.0028(16)
C6F 0.022(2) 0.038(2) 0.046(3) -0.011(2) 0.0052(18) -0.0043(18)
C4J 0.029(2) 0.038(2) 0.026(2) -0.0056(18) 0.0057(16) -0.0043(18)
C5J 0.027(2) 0.045(3) 0.053(3) -0.014(2) 0.007(2) 0.003(2)
O6J 0.078(6) 0.069(6) 0.133(10) 0.004(6) 0.044(6) -0.016(5)
C6J 0.036(3) 0.053(5) 0.067(6) -0.008(5) 0.006(5) -0.002(3)
O62J 0.032(6) 0.072(9) 0.098(11) -0.004(8) -0.020(6) 0.018(6)
C62J 0.036(3) 0.053(5) 0.067(6) -0.008(5) 0.006(5) -0.002(3)
C1K 0.028(2) 0.035(2) 0.0227(19) 0.0017(17) 0.0024(15) -0.0046(17)
O2K 0.0317(16) 0.0326(16) 0.0279(15) 0.0012(12) -0.0097(12) -0.0005(13)
O3K 0.0213(13) 0.0325(16) 0.0334(15) -0.0059(13) -0.0022(12) 0.0014(12)
O4K 0.0251(13) 0.0258(14) 0.0177(12) 0.0003(11) 0.0005(10) -0.0063(11)
O5K 0.0235(14) 0.0411(17) 0.0233(14) 0.0027(12) 0.0023(11) -0.0050(13)
O6K 0.0323(16) 0.0320(17) 0.0432(19) -0.0039(14) -0.0019(14) -0.0054(13)
C1L 0.0215(18) 0.031(2) 0.0206(17) -0.0044(15) -0.0009(14) -0.0042(15)
O2L 0.0221(14) 0.051(2) 0.0279(15) 0.0078(14) -0.0013(11) 0.0022(14)
O3L 0.0191(13) 0.0441(18) 0.0233(14) 0.0084(13) 0.0027(10) -0.0027(12)
O4L 0.0247(14) 0.0278(15) 0.0228(13) -0.0017(11) -0.0023(11) -0.0043(11)
O5L 0.0179(12) 0.0281(14) 0.0268(14) -0.0013(11) -0.0032(10) -0.0052(11)
O6L 0.0201(15) 0.050(2) 0.055(2) 0.0125(17) 0.0043(14) 0.0011(14)
C2L 0.0190(18) 0.038(2) 0.0211(18) -0.0035(16) 0.0013(14) -0.0020(16)
C2K 0.028(2) 0.029(2) 0.0226(18) 0.0028(16) -0.0051(15) -0.0016(16)
C3K 0.0194(17) 0.0262(19) 0.0233(18) -0.0005(15) 0.0021(14) -0.0019(15)
C4K 0.0229(18) 0.029(2) 0.0209(18) 0.0009(15) -0.0010(14) -0.0031(15)
C5K 0.0198(18) 0.031(2) 0.0229(18) 0.0019(16) -0.0008(14) -0.0015(15)
C6K 0.0209(19) 0.033(2) 0.034(2) -0.0008(18) -0.0014(16) -0.0013(16)
C1B 0.0215(18) 0.029(2) 0.0235(18) 0.0016(16) 0.0056(14) 0.0015(16)
O2B 0.0209(14) 0.0358(16) 0.0302(15) -0.0013(13) -0.0051(11) 0.0032(12)
O3B 0.0157(12) 0.0232(14) 0.0471(18) 0.0001(13) 0.0020(12) -0.0039(11)
O4B 0.0251(14) 0.0244(14) 0.0304(15) 0.0043(12) 0.0063(11) 0.0041(11)
O5B 0.0176(13) 0.0321(15) 0.0285(14) 0.0051(12) 0.0052(11) 0.0004(11)
O6B 0.0193(15) 0.053(2) 0.061(2) 0.0124(18) 0.0021(14) 0.0073(15)
C2B 0.0165(17) 0.027(2) 0.030(2) -0.0032(16) 0.0013(14) 0.0031(15)
C3B 0.0171(17) 0.0206(18) 0.030(2) -0.0030(15) 0.0021(14) -0.0020(14)
C4B 0.0169(17) 0.0226(18) 0.0284(19) 0.0013(15) 0.0033(14) 0.0014(14)
C5B 0.0195(18) 0.0261(19) 0.031(2) 0.0032(16) 0.0034(15) -0.0040(15)
C6B 0.021(2) 0.048(3) 0.042(3) 0.012(2) -0.0002(18) -0.0041(19)
C1D 0.034(2) 0.038(3) 0.037(2) -0.003(2) -0.0106(19) -0.003(2)
C1G 0.0230(19) 0.029(2) 0.0253(19) 0.0004(16) -0.0038(15) -0.0013(16)
C1I 0.030(2) 0.040(2) 0.032(2) -0.0002(19) 0.0077(18) 0.0072(19)
O2I 0.0415(19) 0.0405(19) 0.0435(19) 0.0045(16) -0.0015(15) -0.0084(16)
O3I 0.0321(16) 0.0440(19) 0.0364(17) 0.0034(15) -0.0047(13) -0.0072(15)
O4I 0.0328(16) 0.0368(17) 0.0324(16) 0.0004(13) 0.0058(13) -0.0002(14)
O5I 0.0261(16) 0.062(3) 0.054(2) 0.0183(19) 0.0134(15) 0.0131(17)
C2I 0.037(2) 0.036(2) 0.031(2) -0.0042(18) 0.0053(18) 0.000(2)
O2C 0.0306(15) 0.0338(16) 0.0333(16) 0.0091(13) -0.0078(13) -0.0106(13)
O3C 0.0248(15) 0.0452(19) 0.0307(15) 0.0015(14) 0.0017(12) -0.0094(13)
O4C 0.0312(16) 0.0372(17) 0.0321(16) 0.0005(13) 0.0006(13) -0.0015(13)
O5C 0.0220(14) 0.048(2) 0.0356(17) -0.0010(15) -0.0017(12) 0.0021(14)
O6C 0.038(2) 0.164(7) 0.074(3) -0.048(4) -0.023(2) 0.027(3)
C2C 0.026(2) 0.026(2) 0.032(2) 0.0070(17) -0.0040(16) -0.0021(16)
O2G 0.0240(14) 0.0255(14) 0.0321(15) 0.0025(12) 0.0079(11) 0.0022(12)
O3G 0.0225(14) 0.0303(16) 0.0475(19) -0.0017(14) 0.0068(13) -0.0045(12)
O4G 0.0267(14) 0.0275(15) 0.0292(15) -0.0053(12) -0.0036(11) 0.0046(12)
O5G 0.0218(14) 0.0347(16) 0.0324(15) -0.0061(13) -0.0032(11) -0.0005(12)
O6G 0.0221(16) 0.065(3) 0.081(3) -0.020(2) 0.0104(18) -0.0102(17)
C1H 0.0242(19) 0.026(2) 0.033(2) -0.0012(17) -0.0005(16) 0.0059(16)
C3J 0.029(2) 0.034(2) 0.0256(19) 0.0034(17) -0.0018(16) -0.0010(18)
O2H 0.0297(17) 0.063(2) 0.0351(18) -0.0112(17) 0.0068(14) -0.0061(16)
O3H 0.0232(14) 0.0414(18) 0.0369(17) -0.0079(14) 0.0024(12) -0.0058(13)
O4H 0.0288(15) 0.0321(16) 0.0310(16) -0.0039(13) 0.0031(12) 0.0056(13)
O5H 0.0192(13) 0.0437(18) 0.0366(17) -0.0070(14) -0.0017(12) 0.0084(13)
O6H 0.039(2) 0.097(4) 0.070(3) -0.005(3) -0.002(2) -0.010(3)
C2H 0.030(2) 0.028(2) 0.032(2) -0.0053(17) 0.0035(17) -0.0011(17)
C2G 0.0223(19) 0.029(2) 0.0248(19) -0.0014(16) 0.0002(15) 0.0015(16)
C1C 0.0214(18) 0.028(2) 0.032(2) 0.0015(17) 0.0001(16) 0.0031(16)
C3C 0.0186(18) 0.032(2) 0.033(2) 0.0072(18) 0.0007(16) -0.0041(16)
C4C 0.0225(19) 0.036(2) 0.038(2) -0.0016(19) 0.0001(17) 0.0013(17)
C5C 0.024(2) 0.057(3) 0.043(3) -0.009(2) 0.0029(19) -0.013(2)
C6C 0.025(3) 0.139(8) 0.059(4) -0.032(5) 0.006(3) -0.029(4)
C1E 0.032(2) 0.043(3) 0.0202(18) -0.0042(18) -0.0030(16) -0.007(2)
C3D 0.033(2) 0.044(3) 0.024(2) -0.0042(18) -0.0027(17) -0.003(2)
O1A 0.0287(14) 0.0232(14) 0.0243(14) 0.0012(11) 0.0033(11) -0.0027(11)
O2A 0.0276(15) 0.0296(15) 0.0329(16) 0.0017(12) -0.0001(12) 0.0043(12)
O3A 0.0269(15) 0.0310(16) 0.0412(17) -0.0048(14) -0.0053(13) -0.0014(13)
O4A 0.0245(13) 0.0204(13) 0.0254(14) 0.0015(11) 0.0054(11) -0.0024(11)
O5A 0.0261(14) 0.0236(15) 0.0350(16) 0.0007(12) 0.0077(12) -0.0031(11)
O6A 0.0342(17) 0.045(2) 0.0426(19) -0.0062(16) 0.0107(14) -0.0067(15)
C1A 0.0255(19) 0.0241(19) 0.028(2) 0.0044(16) 0.0056(15) -0.0025(15)
C2A 0.0241(19) 0.027(2) 0.0248(19) 0.0050(16) 0.0035(15) -0.0015(15)
C3A 0.0229(18) 0.0234(19) 0.0234(18) 0.0021(15) 0.0003(14) -0.0030(15)
C4A 0.0205(18) 0.0218(18) 0.0269(18) 0.0034(15) 0.0025(14) -0.0025(15)
C5A 0.0234(19) 0.0226(19) 0.031(2) 0.0017(16) 0.0025(15) -0.0042(15)
C6A 0.0207(19) 0.032(2) 0.042(2) 0.0033(19) 0.0018(17) -0.0055(17)
C2D 0.036(2) 0.041(3) 0.025(2) -0.0002(18) -0.0038(17) -0.008(2)
O1X 0.070(6) 0.084(7) 0.048(5) 0.000(5) -0.008(4) -0.012(6)
N1X 0.108(16) 0.16(2) 0.15(2) -0.058(19) -0.071(16) 0.006(16)
N2X 0.058(7) 0.067(8) 0.068(7) -0.007(6) -0.010(6) 0.013(6)
N3X 0.044(6) 0.084(9) 0.078(8) 0.000(7) 0.012(6) -0.008(6)
C11X 0.044(5) 0.046(6) 0.024(4) -0.002(4) -0.007(4) -0.005(4)
O2X 0.045(5) 0.084(7) 0.054(5) -0.014(5) 0.004(4) -0.007(5)
O1Y 0.073(7) 0.069(7) 0.072(7) -0.001(5) 0.006(5) -0.023(5)
N1Y 0.068(8) 0.145(13) 0.083(9) 0.014(9) 0.023(7) -0.039(9)
N2Y 0.043(7) 0.114(12) 0.065(7) -0.018(8) -0.002(5) 0.012(7)
N3Y 0.039(6) 0.093(10) 0.080(9) -0.001(7) -0.013(6) -0.004(6)
C11Y 0.044(5) 0.034(5) 0.035(5) -0.004(4) 0.010(4) -0.008(4)
O2Y 0.030(4) 0.080(7) 0.073(6) 0.027(5) -0.003(4) -0.003(4)
O1W 0.058(2) 0.045(2) 0.048(2) -0.0075(18) -0.0045(19) 0.0060(19)
O2W 0.042(2) 0.055(2) 0.050(2) 0.0006(18) -0.0049(17) -0.0159(18)
O3W 0.105(4) 0.047(2) 0.045(2) 0.0155(19) 0.032(3) 0.006(2)
O4W 0.053(2) 0.065(3) 0.051(2) 0.004(2) -0.0027(19) -0.008(2)
O5W 0.236(11) 0.081(5) 0.082(5) 0.029(4) -0.076(6) -0.039(6)
O6W 0.0324(17) 0.050(2) 0.0446(19) 0.0061(16) 0.0040(14) -0.0001(16)
O7W 0.108(4) 0.045(2) 0.044(2) -0.0113(19) -0.019(2) 0.028(3)
O8W 0.049(2) 0.053(2) 0.048(2) -0.0003(18) -0.0005(17) -0.0150(19)
O9W 0.071(4) 0.102(5) 0.142(7) -0.054(5) -0.030(4) 0.021(4)
O10W 0.090(8) 0.053(6) 0.078(7) -0.001(5) -0.001(6) 0.013(5)
O11W 0.088(6) 0.38(2) 0.116(7) 0.124(11) 0.013(5) 0.004(9)
O12W 0.076(4) 0.146(8) 0.193(10) 0.105(8) 0.060(5) 0.048(5)
O16W 0.047(7) 0.111(12) 0.30(3) 0.082(15) -0.089(11) -0.036(7)

loop_
_atom_type_symbol
_atom_type_description
_atom_type_scat_dispersion_real
_atom_type_scat_dispersion_imag
_atom_type_scat_source
C C 0.0181 0.0091 'International Tables Vol C Tables 4.2.6.8 and 6.1.1.4'
H H 0.0000 0.0000 'International Tables Vol C Tables 4.2.6.8 and 6.1.1.4'
N N 0.0311 0.0180 'International Tables Vol C Tables 4.2.6.8 and 6.1.1.4'
O O 0.0492 0.0322 'International Tables Vol C Tables 4.2.6.8 and 6.1.1.4'

loop_
_geom_angle_atom_site_label_1
_geom_angle_atom_site_label_2
_geom_angle_atom_site_label_3
_geom_angle
_geom_angle_site_symmetry_1
_geom_angle_site_symmetry_3
_geom_angle_publ_flag
C1E O4D C4D 120.3(3) . . ?
O4D C4D C3D 105.4(4) . . ?
O4D C4D C5D 108.5(4) . . ?
C3D C4D C5D 111.8(4) . . ?
O4D C4D H4D 110.4 . . ?
C3D C4D H4D 110.4 . . ?
C5D C4D H4D 110.4 . . ?
C1D O5D C5D 114.8(4) . . ?
O5D C5D C6D 107.0(4) . . ?
O5D C5D C4D 110.2(4) . . ?
C6D C5D C4D 113.2(5) . . ?
O5D C5D H5D 108.8 . . ?
C6D C5D H5D 108.8 . . ?
C4D C5D H5D 108.8 . . ?
O4I C4I C3I 107.3(4) . . ?
O4I C4I C5I 108.5(5) . . ?
C3I C4I C5I 110.9(4) . . ?
O4I C4I H4I 110.0 . . ?
C3I C4I H4I 110.0 . . ?
C5I C4I H4I 110.0 . . ?
O5I C5I C6I 111.6(7) . . ?
O5I C5I C4I 110.1(5) . . ?
C6I C5I C4I 116.4(7) . . ?
O5I C5I C62I 98.9(9) . . ?
C4I C5I C62I 105.2(8) . . ?
O5I C5I H5I 108.2 . . ?
C6I C5I H5I 101.9 . . ?
C4I C5I H5I 108.0 . . ?
C62I C5I H5I 125.7 . . ?
O6I C6I C5I 105.8(12) . . ?
O6I C6I H6IA 110.6 . . ?
C5I C6I H6IA 110.6 . . ?
O6I C6I H6IB 110.6 . . ?
C5I C6I H6IB 110.6 . . ?
H6IA C6I H6IB 108.7 . . ?
O62I C62I C5I 104.5(16) . . ?
O62I C62I H62I 110.9 . . ?
C5I C62I H62I 110.9 . . ?
O62I C62I H63I 110.9 . . ?
C5I C62I H63I 110.9 . . ?
H62I C62I H63I 108.9 . . ?
O4I C1J O5J 111.2(4) . . ?
O4I C1J C2J 108.0(4) . . ?
O5J C1J C2J 110.3(4) . . ?
O4I C1J H1J 109.1 . . ?
O5J C1J H1J 109.1 . . ?
C2J C1J H1J 109.1 . . ?
C2J O2J H2JO 119.5 . . ?
C3J O3J H3JO 111.7 . . ?
C1K O4J C4J 120.4(3) . . ?
C1J O5J C5J 113.9(4) . . ?
O2J C2J C3J 111.4(4) . . ?
O2J C2J C1J 110.8(4) . . ?
C3J C2J C1J 109.4(4) . . ?
O2J C2J H2J 108.4 . . ?
C3J C2J H2J 108.4 . . ?
C1J C2J H2J 108.4 . . ?
O6D C6D C5D 108.8(6) . . ?
O6D C6D H61D 109.9 . . ?
C5D C6D H61D 109.9 . . ?
O6D C6D H62D 109.9 . . ?
C5D C6D H62D 109.9 . . ?
H61D C6D H62D 108.3 . . ?
C3D O3D H3DO 115.3 . . ?
C2D O2D H2DO 151.0 . . ?
C2E O2E H2EO 118.2 . . ?
C3E O3E H3EO 104.0 . . ?
C1F O4E C4E 118.7(3) . . ?
O2E C2E C3E 112.4(4) . . ?
O2E C2E C1E 110.0(4) . . ?
C3E C2E C1E 108.9(4) . . ?
O2E C2E H2E 108.5 . . ?
C3E C2E H2E 108.5 . . ?
C1E C2E H2E 108.5 . . ?
O3G C3G C4G 108.9(4) . . ?
O3G C3G C2G 110.7(3) . . ?
C4G C3G C2G 111.2(3) . . ?
O3G C3G H3G 108.7 . . ?
C4G C3G H3G 108.7 . . ?
C2G C3G H3G 108.7 . . ?
O4G C4G C3G 105.4(3) . . ?
O4G C4G C5G 109.2(4) . . ?
C3G C4G C5G 110.3(4) . . ?
O4G C4G H4G 110.6 . . ?
C3G C4G H4G 110.6 . . ?
C5G C4G H4G 110.6 . . ?
O5G C5G C6G 106.2(4) . . ?
O5G C5G C4G 110.8(4) . . ?
C6G C5G C4G 113.8(4) . . ?
O5G C5G H5G 108.6 . . ?
C6G C5G H5G 108.6 . . ?
C4G C5G H5G 108.6 . . ?
O6G C6G C5G 111.4(5) . . ?
O6G C6G H61G 109.3 . . ?
C5G C6G H61G 109.3 . . ?
O6G C6G H62G 109.3 . . ?
C5G C6G H62G 109.3 . . ?
H61G C6G H62G 108.0 . . ?
O3E C3E C2E 110.1(4) . . ?
O3E C3E C4E 111.3(4) . . ?
C2E C3E C4E 109.5(4) . . ?
O3E C3E H3E 108.6 . . ?
C2E C3E H3E 108.6 . . ?
C4E C3E H3E 108.6 . . ?
O4E C4E C3E 105.2(3) . . ?
O4E C4E C5E 110.4(4) . . ?
C3E C4E C5E 110.4(4) . . ?
O4E C4E H4E 110.3 . . ?
C3E C4E H4E 110.3 . . ?
C5E C4E H4E 110.3 . . ?
C1E O5E C5E 113.2(3) . . ?
O5E C5E C6E 106.4(4) . . ?
O5E C5E C4E 109.9(4) . . ?
C6E C5E C4E 115.9(5) . . ?
O5E C5E H5E 108.2 . . ?
C6E C5E H5E 108.2 . . ?
C4E C5E H5E 108.2 . . ?
O3L C3L C2L 109.0(4) . . ?
O3L C3L C4L 111.0(3) . . ?
C2L C3L C4L 110.7(3) . . ?
O3L C3L H3L 108.7 . . ?
C2L C3L H3L 108.7 . . ?
C4L C3L H3L 108.7 . . ?
O4L C4L C5L 110.8(3) . . ?
O4L C4L C3L 106.2(3) . . ?
C5L C4L C3L 109.4(3) . . ?
O4L C4L H4L 110.1 . . ?
C5L C4L H4L 110.1 . . ?
C3L C4L H4L 110.1 . . ?
O5L C5L C4L 109.9(3) . . ?
O5L C5L C6L 105.4(3) . . ?
C4L C5L C6L 112.5(3) . . ?
O5L C5L H5L 109.7 . . ?
C4L C5L H5L 109.7 . . ?
C6L C5L H5L 109.7 . . ?
O6L C6L C5L 110.9(4) . . ?
O6L C6L H61L 109.5 . . ?
C5L C6L H61L 109.5 . . ?
O6L C6L H62L 109.5 . . ?
C5L C6L H62L 109.5 . . ?
H61L C6L H62L 108.1 . . ?
O6E C6E C5E 112.3(6) . . ?
C5E C6E O62E 111.4(8) . . ?
O6E C6E H61E 105.0 . . ?
C5E C6E H61E 109.0 . . ?
O62E C6E H61E 128.8 . . ?
O6E C6E H62E 113.5 . . ?
C5E C6E H62E 109.0 . . ?
O62E C6E H62E 87.4 . . ?
H61E C6E H62E 107.8 . . ?
O4E C1F O5F 110.7(4) . . ?
O4E C1F C2F 108.2(3) . . ?
O5F C1F C2F 110.8(4) . . ?
O4E C1F H1F 109.0 . . ?
O5F C1F H1F 109.0 . . ?
C2F C1F H1F 109.0 . . ?
O3H C3H C4H 107.1(3) . . ?
O3H C3H C2H 111.5(4) . . ?
C4H C3H C2H 111.9(4) . . ?
O3H C3H H3H 108.8 . . ?
C4H C3H H3H 108.8 . . ?
C2H C3H H3H 108.8 . . ?
O4H C4H C3H 106.5(3) . . ?
O4H C4H C5H 109.9(4) . . ?
C3H C4H C5H 111.4(4) . . ?
O4H C4H H4H 109.6 . . ?
C3H C4H H4H 109.6 . . ?
C5H C4H H4H 109.6 . . ?
O3I C3I C2I 111.9(4) . . ?
O3I C3I C4I 107.3(4) . . ?
C2I C3I C4I 111.3(4) . . ?
O3I C3I H3I 108.8 . . ?
C2I C3I H3I 108.8 . . ?
C4I C3I H3I 108.8 . . ?
O5H C5H C6H 105.1(4) . . ?
O5H C5H C4H 111.1(4) . . ?
C6H C5H C4H 112.2(4) . . ?
O5H C5H H5H 109.4 . . ?
C6H C5H H5H 109.4 . . ?
C4H C5H H5H 109.4 . . ?
O6H C6H C5H 113.1(5) . . ?
O6H C6H H61H 109.0 . . ?
C5H C6H H61H 109.0 . . ?
O6H C6H H62H 109.0 . . ?
C5H C6H H62H 109.0 . . ?
H61H C6H H62H 107.8 . . ?
C2F O2F H2FO 103.7 . . ?
C3F O3F H3FO 109.5 . . ?
O2F C2F C1F 108.3(4) . . ?
O2F C2F C3F 110.2(4) . . ?
C1F C2F C3F 109.7(4) . . ?
O2F C2F H2F 109.5 . . ?
C1F C2F H2F 109.5 . . ?
C3F C2F H2F 109.5 . . ?
O3F C3F C2F 110.1(4) . . ?
O3F C3F C4F 110.0(4) . . ?
C2F C3F C4F 110.1(4) . . ?
O3F C3F H3F 108.5 . . ?
C2F C3F H3F 109.2 . . ?
C4F C3F H3F 109.0 . . ?
O1A C4F C5F 108.8(3) . . ?
O1A C4F C3F 105.1(3) . . ?
C5F C4F C3F 111.5(4) . . ?
O1A C4F H4F 110.4 . . ?
C5F C4F H4F 110.4 . . ?
C3F C4F H4F 110.4 . . ?
C1F O5F C5F 113.1(3) . . ?
O5F C5F C6F 106.3(4) . . ?
O5F C5F C4F 110.7(3) . . ?
C6F C5F C4F 113.5(4) . . ?
O5F C5F H5F 108.7 . . ?
C6F C5F H5F 108.7 . . ?
C4F C5F H5F 108.7 . . ?
O6F C6F C5F 111.2(4) . . ?
O6F C6F H61F 109.4 . . ?
C5F C6F H61F 109.4 . . ?
O6F C6F H62F 109.4 . . ?
C5F C6F H62F 109.4 . . ?
H61F C6F H62F 108.0 . . ?
O4J C4J C3J 105.0(3) . . ?
O4J C4J C5J 110.1(4) . . ?
C3J C4J C5J 110.5(4) . . ?
O4J C4J H4J 110.4 . . ?
C3J C4J H4J 110.4 . . ?
C5J C4J H4J 110.4 . . ?
O5J C5J C62J 110.8(10) . . ?
O5J C5J C4J 110.5(4) . . ?
C62J C5J C4J 122.5(11) . . ?
O5J C5J C6J 104.3(6) . . ?
C4J C5J C6J 109.4(7) . . ?
O5J C5J H5J 110.8 . . ?
C4J C5J H5J 110.8 . . ?
C6J C5J H5J 110.8 . . ?
O6J C6J C5J 124.0(14) . . ?
O6J C6J H61J 106.3 . . ?
C5J C6J H61J 106.3 . . ?
O6J C6J H62J 106.3 . . ?
C5J C6J H62J 106.3 . . ?
H61J C6J H62J 106.4 . . ?
O62J C62J C5J 132(2) . . ?
O62J C62J H63J 104.2 . . ?
C5J C62J H63J 104.2 . . ?
O62J C62J H64J 104.2 . . ?
C5J C62J H64J 104.2 . . ?
H63J C62J H64J 105.5 . . ?
O5K C1K O4J 110.8(4) . . ?
O5K C1K C2K 109.8(4) . . ?
O4J C1K C2K 106.9(3) . . ?
O5K C1K H1K 109.8 . . ?
O4J C1K H1K 109.8 . . ?
C2K C1K H1K 109.8 . . ?
C2K O2K H2KO 109.3 . . ?
C3K O3K H3KO 94.8 . . ?
C1L O4K C4K 118.9(3) . . ?
C1K O5K C5K 112.5(3) . . ?
O4K C1L O5L 112.1(3) . . ?
O4K C1L C2L 107.0(3) . . ?
O5L C1L C2L 109.8(3) . . ?
O4K C1L H1L 109.3 . . ?
O5L C1L H1L 109.3 . . ?
C2L C1L H1L 109.3 . . ?
C2L O2L H2LO 109.7 . . ?
C3L O3L H3LO 113.2 . . ?
C1G O4L C4L 119.1(3) . . ?
C1L O5L C5L 114.5(3) . . ?
O2L C2L C3L 112.7(4) . . ?
O2L C2L C1L 111.1(3) . . ?
C3L C2L C1L 108.5(4) . . ?
O2L C2L H2L 108.1 . . ?
C3L C2L H2L 108.1 . . ?
C1L C2L H2L 108.1 . . ?
O2K C2K C3K 110.1(3) . . ?
O2K C2K C1K 108.6(4) . . ?
C3K C2K C1K 109.4(3) . . ?
O2K C2K H2K 109.6 . . ?
C3K C2K H2K 109.6 . . ?
C1K C2K H2K 109.6 . . ?
O3K C3K C2K 111.9(3) . . ?
O3K C3K C4K 107.9(3) . . ?
C2K C3K C4K 111.6(3) . . ?
O3K C3K H3K 108.5 . . ?
C2K C3K H3K 108.5 . . ?
C4K C3K H3K 108.5 . . ?
O4K C4K C3K 105.3(3) . . ?
O4K C4K C5K 108.3(3) . . ?
C3K C4K C5K 110.7(3) . . ?
O4K C4K H4K 110.8 . . ?
C3K C4K H4K 110.8 . . ?
C5K C4K H4K 110.8 . . ?
O5K C5K C6K 107.1(3) . . ?
O5K C5K C4K 110.0(3) . . ?
C6K C5K C4K 114.8(4) . . ?
O5K C5K H5K 108.2 . . ?
C6K C5K H5K 108.2 . . ?
C4K C5K H5K 108.2 . . ?
O6K C6K C5K 112.9(4) . . ?
O6K C6K H61K 109.0 . . ?
C5K C6K H61K 109.0 . . ?
O6K C6K H62K 109.0 . . ?
C5K C6K H62K 109.0 . . ?
H61K C6K H62K 107.8 . . ?
O5B C1B O4A 111.5(3) . . ?
O5B C1B C2B 109.2(3) . . ?
O4A C1B C2B 106.4(3) . . ?
O5B C1B H1B 109.9 . . ?
O4A C1B H1B 109.9 . . ?
C2B C1B H1B 109.9 . . ?
C2B O2B H2BO 152.1 . . ?
C3B O3B H3BO 117.5 . . ?
C1C O4B C4B 119.6(3) . . ?
C1B O5B C5B 113.7(3) . . ?
O2B C2B C3B 110.0(3) . . ?
O2B C2B C1B 110.0(3) . . ?
C3B C2B C1B 109.5(3) . . ?
O2B C2B H2B 109.1 . . ?
C3B C2B H2B 109.1 . . ?
C1B C2B H2B 109.1 . . ?
O3B C3B C2B 112.6(3) . . ?
O3B C3B C4B 107.0(3) . . ?
C2B C3B C4B 110.9(3) . . ?
O3B C3B H3B 108.8 . . ?
C2B C3B H3B 108.8 . . ?
C4B C3B H3B 108.8 . . ?
O4B C4B C3B 105.7(3) . . ?
O4B C4B C5B 109.0(3) . . ?
C3B C4B C5B 111.4(3) . . ?
O4B C4B H4B 110.2 . . ?
C3B C4B H4B 110.2 . . ?
C5B C4B H4B 110.2 . . ?
O5B C5B C6B 106.0(3) . . ?
O5B C5B C4B 111.0(3) . . ?
C6B C5B C4B 113.1(4) . . ?
O5B C5B H5B 108.9 . . ?
C6B C5B H5B 108.9 . . ?
C4B C5B H5B 108.9 . . ?
O6B C6B C5B 110.4(4) . . ?
O6B C6B H61B 109.6 . . ?
C5B C6B H61B 109.6 . . ?
O6B C6B H62B 109.6 . . ?
C5B C6B H62B 109.6 . . ?
H61B C6B H62B 108.1 . . ?
O4C C1D O5D 110.7(4) . . ?
O4C C1D C2D 108.1(4) . . ?
O5D C1D C2D 109.0(4) . . ?
O4C C1D H1D 109.7 . . ?
O5D C1D H1D 109.7 . . ?
C2D C1D H1D 109.7 . . ?
O4L C1G O5G 112.2(3) . . ?
O4L C1G C2G 108.0(3) . . ?
O5G C1G C2G 108.9(3) . . ?
O4L C1G H1G 109.2 . . ?
O5G C1G H1G 109.2 . . ?
C2G C1G H1G 109.2 . . ?
O4H C1I O5I 111.1(4) . . ?
O4H C1I C2I 107.8(4) . . ?
O5I C1I C2I 109.9(4) . . ?
O4H C1I H1I 109.3 . . ?
O5I C1I H1I 109.3 . . ?
C2I C1I H1I 109.3 . . ?
C2I O2I H2IO 111.6 . . ?
C3I O3I H3IO 109.5 . . ?
C1J O4I C4I 118.7(4) . . ?
C1I O5I C5I 113.8(4) . . ?
O2I C2I C1I 110.1(4) . . ?
O2I C2I C3I 112.1(4) . . ?
C1I C2I C3I 109.8(4) . . ?
O2I C2I H2I 108.2 . . ?
C1I C2I H2I 108.2 . . ?
C3I C2I H2I 108.2 . . ?
C2C O2C H2CO 117.8 . . ?
C3C O3C H3CO 108.3 . . ?
C1D O4C C4C 118.6(4) . . ?
C1C O5C C5C 113.8(3) . . ?
O2C C2C C3C 112.4(4) . . ?
O2C C2C C1C 110.9(4) . . ?
C3C C2C C1C 110.2(4) . . ?
O2C C2C H2C 107.7 . . ?
C3C C2C H2C 107.7 . . ?
C1C C2C H2C 107.7 . . ?
C2G O2G H2GO 107.9 . . ?
C3G O3G H3GO 107.5 . . ?
C1H O4G C4G 119.5(3) . . ?
C1G O5G C5G 113.2(3) . . ?
O4G C1H O5H 111.0(4) . . ?
O4G C1H C2H 107.9(3) . . ?
O5H C1H C2H 109.1(4) . . ?
O4G C1H H1H 109.6 . . ?
O5H C1H H1H 109.6 . . ?
C2H C1H H1H 109.6 . . ?
O3J C3J C2J 109.1(4) . . ?
O3J C3J C4J 110.9(4) . . ?
C2J C3J C4J 109.1(4) . . ?
O3J C3J H3J 109.2 . . ?
C2J C3J H3J 109.2 . . ?
C4J C3J H3J 109.2 . . ?
C2H O2H H2HO 127.4 . . ?
C3H O3H H3HO 119.9 . . ?
C1I O4H C4H 120.0(4) . . ?
C1H O5H C5H 113.9(3) . . ?
O2H C2H C3H 112.1(4) . . ?
O2H C2H C1H 110.2(4) . . ?
C3H C2H C1H 110.0(4) . . ?
O2H C2H H2H 108.1 . . ?
C3H C2H H2H 108.1 . . ?
C1H C2H H2H 108.1 . . ?
O2G C2G C3G 110.7(3) . . ?
O2G C2G C1G 108.5(3) . . ?
C3G C2G C1G 109.5(3) . . ?
O2G C2G H2G 109.4 . . ?
C3G C2G H2G 109.4 . . ?
C1G C2G H2G 109.4 . . ?
O5C C1C O4B 111.0(4) . . ?
O5C C1C C2C 110.9(4) . . ?
O4B C1C C2C 107.3(3) . . ?
O5C C1C H1C 109.2 . . ?
O4B C1C H1C 109.2 . . ?
C2C C1C H1C 109.2 . . ?
O3C C3C C2C 108.5(4) . . ?
O3C C3C C4C 112.0(4) . . ?
C2C C3C C4C 110.3(4) . . ?
O3C C3C H3C 108.6 . . ?
C2C C3C H3C 108.6 . . ?
C4C C3C H3C 108.6 . . ?
O4C C4C C3C 107.3(4) . . ?
O4C C4C C5C 109.3(4) . . ?
C3C C4C C5C 109.8(4) . . ?
O4C C4C H4C 110.1 . . ?
C3C C4C H4C 110.1 . . ?
C5C C4C H4C 110.1 . . ?
O5C C5C C6C 105.8(5) . . ?
O5C C5C C4C 110.0(4) . . ?
C6C C5C C4C 114.1(5) . . ?
O5C C5C H5C 108.9 . . ?
C6C C5C H5C 108.9 . . ?
C4C C5C H5C 108.9 . . ?
O6C C6C C5C 111.9(7) . . ?
O6C C6C H61C 109.2 . . ?
C5C C6C H61C 109.2 . . ?
O6C C6C H62C 109.2 . . ?
C5C C6C H62C 109.2 . . ?
H61C C6C H62C 107.9 . . ?
O4D C1E O5E 111.5(4) . . ?
O4D C1E C2E 107.0(3) . . ?
O5E C1E C2E 109.8(4) . . ?
O4D C1E H1E 109.5 . . ?
O5E C1E H1E 109.5 . . ?
C2E C1E H1E 109.5 . . ?
O3D C3D C4D 106.7(4) . . ?
O3D C3D C2D 113.1(4) . . ?
C4D C3D C2D 111.0(4) . . ?
O3D C3D H3D 108.6 . . ?
C4D C3D H3D 108.6 . . ?
C2D C3D H3D 108.6 . . ?
C1A O1A C4F 119.2(3) . . ?
C2A O2A H2AO 109.6 . . ?
C3A O3A H3AO 106.9 . . ?
C1B O4A C4A 119.6(3) . . ?
C1A O5A C5A 113.2(3) . . ?
O5A C1A O1A 111.3(3) . . ?
O5A C1A C2A 111.0(3) . . ?
O1A C1A C2A 108.0(3) . . ?
O5A C1A H1A 108.8 . . ?
O1A C1A H1A 108.8 . . ?
C2A C1A H1A 108.8 . . ?
O2A C2A C3A 111.1(3) . . ?
O2A C2A C1A 110.0(3) . . ?
C3A C2A C1A 109.3(3) . . ?
O2A C2A H2A 108.8 . . ?
C3A C2A H2A 108.8 . . ?
C1A C2A H2A 108.8 . . ?
O3A C3A C2A 111.7(3) . . ?
O3A C3A C4A 109.8(3) . . ?
C2A C3A C4A 110.4(3) . . ?
O3A C3A H3A 108.3 . . ?
C2A C3A H3A 108.3 . . ?
C4A C3A H3A 108.3 . . ?
O4A C4A C3A 105.1(3) . . ?
O4A C4A C5A 109.4(3) . . ?
C3A C4A C5A 110.3(3) . . ?
O4A C4A H4A 110.6 . . ?
C3A C4A H4A 110.6 . . ?
C5A C4A H4A 110.6 . . ?
O5A C5A C6A 107.0(3) . . ?
O5A C5A C4A 109.7(3) . . ?
C6A C5A C4A 114.6(4) . . ?
O5A C5A H5A 108.5 . . ?
C6A C5A H5A 108.5 . . ?
C4A C5A H5A 108.5 . . ?
O6A C6A C5A 111.3(4) . . ?
O6A C6A H61A 109.4 . . ?
C5A C6A H61A 109.4 . . ?
O6A C6A H62A 109.4 . . ?
C5A C6A H62A 109.4 . . ?
H61A C6A H62A 108.0 . . ?
O2D C2D C3D 108.3(4) . . ?
O2D C2D C1D 109.8(4) . . ?
C3D C2D C1D 109.3(4) . . ?
O2D C2D H2D 109.8 . . ?
C3D C2D H2D 109.8 . . ?
C1D C2D H2D 109.8 . . ?
N1X N2X N3X 167(2) . . ?
N2X N3X C11X 109.7(13) . . ?
O1X C11X O2X 125.1(11) . . ?
O1X C11X N3X 125.3(11) . . ?
O2X C11X N3X 109.5(9) . . ?
C11X O2X C1X 115.1(6) . . ?
O2X C1X C6X 108.7 . . ?
O2X C1X C2X 110.8 . . ?
C6X C1X C2X 109.9 . . ?
O2X C1X H1X 109.2 . . ?
C6X C1X H1X 109.2 . . ?
C2X C1X H1X 109.2 . . ?
C1X C2X C9X 109.6 . . ?
C1X C2X C3X 108.8 . . ?
C9X C2X C3X 109.7 . . ?
C1X C2X H2X 109.6 . . ?
C9X C2X H2X 109.6 . . ?
C3X C2X H2X 109.6 . . ?
C2X C3X C4X 109.4 . . ?
C2X C3X H31X 109.8 . . ?
C4X C3X H31X 109.8 . . ?
C2X C3X H32X 109.8 . . ?
C4X C3X H32X 109.8 . . ?
H31X C3X H32X 108.2 . . ?
C5X C4X C10X 109.5 . . ?
C5X C4X C3X 109.0 . . ?
C10X C4X C3X 109.6 . . ?
C5X C4X H4X 109.6 . . ?
C10X C4X H4X 109.6 . . ?
C3X C4X H4X 109.6 . . ?
C4X C5X C6X 109.7 . . ?
C4X C5X H51X 109.7 . . ?
C6X C5X H51X 109.7 . . ?
C4X C5X H52X 109.7 . . ?
C6X C5X H52X 109.7 . . ?
H51X C5X H52X 108.2 . . ?
C1X C6X C5X 108.6 . . ?
C1X C6X C7X 109.8 . . ?
C5X C6X C7X 109.6 . . ?
C1X C6X H6X 109.6 . . ?
C5X C6X H6X 109.6 . . ?
C7X C6X H6X 109.6 . . ?
C8X C7X C6X 109.3 . . ?
C8X C7X H71X 109.8 . . ?
C6X C7X H71X 109.8 . . ?
C8X C7X H72X 109.8 . . ?
C6X C7X H72X 109.8 . . ?
H71X C7X H72X 108.3 . . ?
C10X C8X C7X 109.4 . . ?
C10X C8X C9X 109.7 . . ?
C7X C8X C9X 109.3 . . ?
C10X C8X H8X 109.5 . . ?
C7X C8X H8X 109.5 . . ?
C9X C8X H8X 109.5 . . ?
C8X C9X C2X 109.6 . . ?
C8X C9X H91X 109.8 . . ?
C2X C9X H91X 109.8 . . ?
C8X C9X H92X 109.8 . . ?
C2X C9X H92X 109.8 . . ?
H91X C9X H92X 108.2 . . ?
C8X C10X C4X 109.7 . . ?
C8X C10X H11X 109.7 . . ?
C4X C10X H11X 109.7 . . ?
C8X C10X H12X 109.7 . . ?
C4X C10X H12X 109.7 . . ?
H11X C10X H12X 108.2 . . ?
N1Y N2Y N3Y 171(2) . . ?
N2Y N3Y C11Y 113.9(14) . . ?
O1Y C11Y O2Y 123.5(11) . . ?
O1Y C11Y N3Y 124.5(12) . . ?
O2Y C11Y N3Y 111.9(10) . . ?
C11Y O2Y C1Y 116.9(6) . . ?
O2Y C1Y C2Y 108.7 . . ?
O2Y C1Y C6Y 110.8 . . ?
C2Y C1Y C6Y 109.9 . . ?
O2Y C1Y H1Y 109.2 . . ?
C2Y C1Y H1Y 109.2 . . ?
C6Y C1Y H1Y 109.2 . . ?
C1Y C2Y C10Y 108.6 . . ?
C1Y C2Y C3Y 109.8 . . ?
C10Y C2Y C3Y 109.6 . . ?
C1Y C2Y H2Y 109.6 . . ?
C10Y C2Y H2Y 109.6 . . ?
C3Y C2Y H2Y 109.6 . . ?
C4Y C3Y C2Y 109.3 . . ?
C4Y C3Y H31Y 109.8 . . ?
C2Y C3Y H31Y 109.8 . . ?
C4Y C3Y H32Y 109.8 . . ?
C2Y C3Y H32Y 109.8 . . ?
H31Y C3Y H32Y 108.3 . . ?
C9Y C4Y C3Y 109.4 . . ?
C9Y C4Y C5Y 109.7 . . ?
C3Y C4Y C5Y 109.3 . . ?
C9Y C4Y H4Y 109.5 . . ?
C3Y C4Y H4Y 109.5 . . ?
C5Y C4Y H4Y 109.5 . . ?
C4Y C5Y C6Y 109.6 . . ?
C4Y C5Y H51Y 109.8 . . ?
C6Y C5Y H51Y 109.8 . . ?
C4Y C5Y H52Y 109.8 . . ?
C6Y C5Y H52Y 109.8 . . ?
H51Y C5Y H52Y 108.2 . . ?
C1Y C6Y C5Y 109.6 . . ?
C1Y C6Y C7Y 108.8 . . ?
C5Y C6Y C7Y 109.7 . . ?
C1Y C6Y H6Y 109.6 . . ?
C5Y C6Y H6Y 109.6 . . ?
C7Y C6Y H6Y 109.6 . . ?
C6Y C7Y C8Y 109.4 . . ?
C6Y C7Y H71Y 109.8 . . ?
C8Y C7Y H71Y 109.8 . . ?
C6Y C7Y H72Y 109.8 . . ?
C8Y C7Y H72Y 109.8 . . ?
H71Y C7Y H72Y 108.2 . . ?
C10Y C8Y C9Y 109.5 . . ?
C10Y C8Y C7Y 109.0 . . ?
C9Y C8Y C7Y 109.6 . . ?
C10Y C8Y H8Y 109.6 . . ?
C9Y C8Y H8Y 109.6 . . ?
C7Y C8Y H8Y 109.6 . . ?
C4Y C9Y C8Y 109.7 . . ?
C4Y C9Y H91Y 109.7 . . ?
C8Y C9Y H91Y 109.7 . . ?
C4Y C9Y H92Y 109.7 . . ?
C8Y C9Y H92Y 109.7 . . ?
H91Y C9Y H92Y 108.2 . . ?
C8Y C10Y C2Y 109.7 . . ?
C8Y C10Y H11Y 109.7 . . ?
C2Y C10Y H11Y 109.7 . . ?
C8Y C10Y H12Y 109.7 . . ?
C2Y C10Y H12Y 109.7 . . ?
H11Y C10Y H12Y 108.2 . . ?

loop_
_geom_bond_atom_site_label_1
_geom_bond_atom_site_label_2
_geom_bond_distance
_geom_bond_site_symmetry_2
_geom_bond_publ_flag
O4D C1E 1.409(6) . ?
O4D C4D 1.430(6) . ?
C4D C3D 1.511(7) . ?
C4D C5D 1.544(7) . ?
C4D H4D 1.0000 . ?
O5D C1D 1.418(6) . ?
O5D C5D 1.436(7) . ?
C5D C6D 1.522(7) . ?
C5D H5D 1.0000 . ?
C4I O4I 1.430(6) . ?
C4I C3I 1.525(6) . ?
C4I C5I 1.540(7) . ?
C4I H4I 1.0000 . ?
C5I O5I 1.446(8) . ?
C5I C6I 1.523(12) . ?
C5I C62I 1.59(3) . ?
C5I H5I 1.0001 . ?
O6I C6I 1.49(3) . ?
C6I H6IA 0.9900 . ?
C6I H6IB 0.9900 . ?
O62I C62I 1.51(3) . ?
C62I H62I 0.9900 . ?
C62I H63I 0.9900 . ?
C1J O4I 1.405(6) . ?
C1J O5J 1.423(6) . ?
C1J C2J 1.521(8) . ?
C1J H1J 1.0000 . ?
O2J C2J 1.418(6) . ?
O2J H2JO 0.9828 . ?
O3J C3J 1.423(6) . ?
O3J H3JO 0.8482 . ?
O4J C1K 1.418(6) . ?
O4J C4J 1.424(5) . ?
O5J C5J 1.440(6) . ?
C2J C3J 1.513(7) . ?
C2J H2J 1.0000 . ?
O6D C6D 1.428(11) . ?
C6D H61D 0.9900 . ?
C6D H62D 0.9900 . ?
O3D C3D 1.427(6) . ?
O3D H3DO 0.8837 . ?
O2D C2D 1.434(6) . ?
O2D H2DO 0.9543 . ?
O2E C2E 1.432(6) . ?
O2E H2EO 0.9566 . ?
O3E C3E 1.417(6) . ?
O3E H3EO 0.8727 . ?
O4E C1F 1.416(5) . ?
O4E C4E 1.429(5) . ?
C2E C3E 1.518(6) . ?
C2E C1E 1.528(7) . ?
C2E H2E 1.0000 . ?
C3G O3G 1.419(5) . ?
C3G C4G 1.520(6) . ?
C3G C2G 1.524(6) . ?
C3G H3G 1.0000 . ?
C4G O4G 1.430(5) . ?
C4G C5G 1.527(6) . ?
C4G H4G 1.0000 . ?
C5G O5G 1.440(6) . ?
C5G C6G 1.512(6) . ?
C5G H5G 1.0000 . ?
C6G O6G 1.431(7) . ?
C6G H61G 0.9900 . ?
C6G H62G 0.9900 . ?
C3E C4E 1.521(6) . ?
C3E H3E 1.0000 . ?
C4E C5E 1.531(7) . ?
C4E H4E 1.0000 . ?
O5E C1E 1.412(6) . ?
O5E C5E 1.431(6) . ?
C5E C6E 1.514(7) . ?
C5E H5E 1.0000 . ?
C3L O3L 1.422(5) . ?
C3L C2L 1.516(6) . ?
C3L C4L 1.525(5) . ?
C3L H3L 1.0000 . ?
C4L O4L 1.430(5) . ?
C4L C5L 1.517(6) . ?
C4L H4L 1.0000 . ?
C5L O5L 1.442(5) . ?
C5L C6L 1.525(5) . ?
C5L H5L 1.0000 . ?
C6L O6L 1.423(5) . ?
C6L H61L 0.9900 . ?
C6L H62L 0.9900 . ?
O6E C6E 1.339(11) . ?
O62E C6E 1.56(2) . ?
C6E H61E 0.9900 . ?
C6E H62E 0.9900 . ?
C1F O5F 1.419(5) . ?
C1F C2F 1.512(7) . ?
C1F H1F 1.0000 . ?
C3H O3H 1.429(6) . ?
C3H C4H 1.514(6) . ?
C3H C2H 1.515(6) . ?
C3H H3H 1.0000 . ?
C4H O4H 1.439(6) . ?
C4H C5H 1.536(6) . ?
C4H H4H 1.0000 . ?
C3I O3I 1.421(6) . ?
C3I C2I 1.521(7) . ?
C3I H3I 1.0000 . ?
C5H O5H 1.431(6) . ?
C5H C6H 1.527(7) . ?
C5H H5H 1.0000 . ?
C6H O6H 1.370(8) . ?
C6H H61H 0.9900 . ?
C6H H62H 0.9900 . ?
O2F C2F 1.434(5) . ?
O2F H2FO 0.8358 . ?
O3F C3F 1.424(5) . ?
O3F H3FO 0.8400 . ?
C2F C3F 1.517(7) . ?
C2F H2F 1.0000 . ?
C3F C4F 1.532(6) . ?
C3F H3F 1.0004 . ?
C4F O1A 1.436(5) . ?
C4F C5F 1.527(6) . ?
C4F H4F 1.0000 . ?
O5F C5F 1.438(5) . ?
O6F C6F 1.403(7) . ?
C5F C6F 1.520(6) . ?
C5F H5F 1.0000 . ?
C6F H61F 0.9900 . ?
C6F H62F 0.9900 . ?
C4J C3J 1.525(6) . ?
C4J C5J 1.531(7) . ?
C4J H4J 1.0000 . ?
C5J C62J 1.50(3) . ?
C5J C6J 1.562(15) . ?
C5J H5J 1.0000 . ?
O6J C6J 1.09(2) . ?
C6J H61J 0.9900 . ?
C6J H62J 0.9900 . ?
O62J C62J 1.18(3) . ?
C62J H63J 0.9900 . ?
C62J H64J 0.9900 . ?
C1K O5K 1.409(5) . ?
C1K C2K 1.521(6) . ?
C1K H1K 1.0000 . ?
O2K C2K 1.423(5) . ?
O2K H2KO 0.9094 . ?
O3K C3K 1.431(5) . ?
O3K H3KO 0.7495 . ?
O4K C1L 1.411(5) . ?
O4K C4K 1.439(5) . ?
O5K C5K 1.438(5) . ?
O6K C6K 1.433(6) . ?
C1L O5L 1.414(5) . ?
C1L C2L 1.534(5) . ?
C1L H1L 1.0000 . ?
O2L C2L 1.414(5) . ?
O2L H2LO 0.8549 . ?
O3L H3LO 0.8987 . ?
O4L C1G 1.408(5) . ?
C2L H2L 1.0000 . ?
C2K C3K 1.519(5) . ?
C2K H2K 1.0000 . ?
C3K C4K 1.525(5) . ?
C3K H3K 1.0000 . ?
C4K C5K 1.533(6) . ?
C4K H4K 1.0000 . ?
C5K C6K 1.512(6) . ?
C5K H5K 1.0000 . ?
C6K H61K 0.9900 . ?
C6K H62K 0.9900 . ?
C1B O5B 1.410(5) . ?
C1B O4A 1.418(5) . ?
C1B C2B 1.526(6) . ?
C1B H1B 1.0000 . ?
O2B C2B 1.436(5) . ?
O2B H2BO 0.9118 . ?
O3B C3B 1.423(5) . ?
O3B H3BO 0.8935 . ?
O4B C1C 1.415(5) . ?
O4B C4B 1.426(5) . ?
O5B C5B 1.432(5) . ?
O6B C6B 1.410(7) . ?
C2B C3B 1.519(6) . ?
C2B H2B 1.0000 . ?
C3B C4B 1.523(5) . ?
C3B H3B 1.0000 . ?
C4B C5B 1.528(5) . ?
C4B H4B 1.0000 . ?
C5B C6B 1.510(6) . ?
C5B H5B 1.0000 . ?
C6B H61B 0.9900 . ?
C6B H62B 0.9900 . ?
C1D O4C 1.411(6) . ?
C1D C2D 1.529(7) . ?
C1D H1D 1.0000 . ?
C1G O5G 1.418(5) . ?
C1G C2G 1.532(6) . ?
C1G H1G 1.0000 . ?
C1I O4H 1.403(6) . ?
C1I O5I 1.423(6) . ?
C1I C2I 1.520(7) . ?
C1I H1I 1.0000 . ?
O2I C2I 1.416(6) . ?
O2I H2IO 0.9129 . ?
O3I H3IO 0.8400 . ?
C2I H2I 1.0000 . ?
O2C C2C 1.419(5) . ?
O2C H2CO 0.8088 . ?
O3C C3C 1.429(5) . ?
O3C H3CO 0.8792 . ?
O4C C4C 1.427(6) . ?
O5C C1C 1.411(5) . ?
O5C C5C 1.441(7) . ?
O6C C6C 1.400(14) . ?
C2C C3C 1.519(7) . ?
C2C C1C 1.523(6) . ?
C2C H2C 1.0000 . ?
O2G C2G 1.416(5) . ?
O2G H2GO 0.9478 . ?
O3G H3GO 0.8562 . ?
O4G C1H 1.414(5) . ?
C1H O5H 1.420(5) . ?
C1H C2H 1.525(6) . ?
C1H H1H 1.0000 . ?
C3J H3J 1.0000 . ?
O2H C2H 1.411(6) . ?
O2H H2HO 0.8496 . ?
O3H H3HO 0.7984 . ?
C2H H2H 1.0000 . ?
C2G H2G 1.0000 . ?
C1C H1C 1.0000 . ?
C3C C4C 1.521(6) . ?
C3C H3C 1.0000 . ?
C4C C5C 1.534(7) . ?
C4C H4C 1.0000 . ?
C5C C6C 1.522(7) . ?
C5C H5C 1.0000 . ?
C6C H61C 0.9900 . ?
C6C H62C 0.9900 . ?
C1E H1E 1.0000 . ?
C3D C2D 1.512(8) . ?
C3D H3D 1.0000 . ?
O1A C1A 1.410(5) . ?
O2A C2A 1.411(5) . ?
O2A H2AO 0.8565 . ?
O3A C3A 1.423(5) . ?
O3A H3AO 0.8426 . ?
O4A C4A 1.429(5) . ?
O5A C1A 1.406(5) . ?
O5A C5A 1.442(5) . ?
O6A C6A 1.405(6) . ?
C1A C2A 1.534(6) . ?
C1A H1A 1.0000 . ?
C2A C3A 1.515(6) . ?
C2A H2A 1.0000 . ?
C3A C4A 1.522(5) . ?
C3A H3A 1.0000 . ?
C4A C5A 1.531(6) . ?
C4A H4A 1.0000 . ?
C5A C6A 1.511(6) . ?
C5A H5A 1.0000 . ?
C6A H61A 0.9900 . ?
C6A H62A 0.9900 . ?
C2D H2D 1.0000 . ?
O1X C11X 1.213(15) . ?
N1X N2X 1.03(2) . ?
N2X N3X 1.238(19) . ?
N3X C11X 1.399(17) . ?
C11X O2X 1.378(11) . ?
O2X C1X 1.4337 . ?
C1X C6X 1.5285 . ?
C1X C2X 1.5288 . ?
C1X H1X 1.0000 . ?
C2X C9X 1.5340 . ?
C2X C3X 1.5361 . ?
C2X H2X 1.0000 . ?
C3X C4X 1.5364 . ?
C3X H31X 0.9900 . ?
C3X H32X 0.9900 . ?
C4X C5X 1.5296 . ?
C4X C10X 1.5326 . ?
C4X H4X 1.0000 . ?
C5X C6X 1.5351 . ?
C5X H51X 0.9900 . ?
C5X H52X 0.9900 . ?
C6X C7X 1.5379 . ?
C6X H6X 1.0000 . ?
C7X C8X 1.5322 . ?
C7X H71X 0.9900 . ?
C7X H72X 0.9900 . ?
C8X C10X 1.5322 . ?
C8X C9X 1.5331 . ?
C8X H8X 1.0000 . ?
C9X H91X 0.9900 . ?
C9X H92X 0.9900 . ?
C10X H11X 0.9900 . ?
C10X H12X 0.9900 . ?
O1Y C11Y 1.243(16) . ?
N1Y N2Y 1.00(2) . ?
N2Y N3Y 1.25(2) . ?
N3Y C11Y 1.363(17) . ?
C11Y O2Y 1.336(12) . ?
O2Y C1Y 1.4337 . ?
C1Y C2Y 1.5283 . ?
C1Y C6Y 1.5290 . ?
C1Y H1Y 1.0000 . ?
C2Y C10Y 1.5351 . ?
C2Y C3Y 1.5378 . ?
C2Y H2Y 1.0000 . ?
C3Y C4Y 1.5323 . ?
C3Y H31Y 0.9900 . ?
C3Y H32Y 0.9900 . ?
C4Y C9Y 1.5322 . ?
C4Y C5Y 1.5333 . ?
C4Y H4Y 1.0000 . ?
C5Y C6Y 1.5340 . ?
C5Y H51Y 0.9900 . ?
C5Y H52Y 0.9900 . ?
C6Y C7Y 1.5361 . ?
C6Y H6Y 1.0000 . ?
C7Y C8Y 1.5366 . ?
C7Y H71Y 0.9900 . ?
C7Y H72Y 0.9900 . ?
C8Y C10Y 1.5294 . ?
C8Y C9Y 1.5326 . ?
C8Y H8Y 1.0000 . ?
C9Y H91Y 0.9900 . ?
C9Y H92Y 0.9900 . ?
C10Y H11Y 0.9900 . ?
C10Y H12Y 0.9900 . ?
